data_4517454
loop_
_publ_author_name
'Li, Panpan'
'Chan, Chin-Yiu'
'Lai, Shiu-Lun'
'Chan, Hing'
'Leung, Ming-Yi'
'Hong, Eugene Yau-Hin'
'Li, Jingwen'
'Wu, Hongbin'
'Chan, Mei-Yee'
'Yam, Vivian Wing-Wah'

_publ_section_title
;
 Three-Dimensional Spirothienoquinoline-Based Small Molecules for Organic
 Photovoltaic and Organic Resistive Memory Applications.
;
_journal_issue 10
_journal_name_full 'ACS applied materials &amp; interfaces'
_journal_page_first 11865
_journal_page_last 11875
_journal_paper_doi 10.1021/acsami.9b19746
_journal_volume 12
_journal_year 2020
_chemical_absolute_configuration &#x00A1;&#x00AE;unk&#x00A1;&#x00AF;
_chemical_formula_sum 'C104.5 H98 N4 S3'
_chemical_formula_weight 1506.04
_space_group_crystal_system monoclinic
_space_group_IT_number 4
_space_group_name_Hall 'P 2yb'
_space_group_name_H-M_alt 'P 1 21 1'
_atom_sites_solution_hydrogens geom
_audit_creation_method SHELXL-2018/3
_cell_angle_alpha 90
_cell_angle_beta 114.68(3)
_cell_angle_gamma 90
_cell_formula_units_Z 4
_cell_length_a 16.045(3)
_cell_length_b 34.887(7)
_cell_length_c 16.550(3)
_cell_measurement_reflns_used 157213
_cell_measurement_temperature 100(2)
_cell_measurement_theta_max 30.96
_cell_measurement_theta_min 0.40
_cell_volume 8418(3)
_computing_structure_refinement 'SHELXL-2018/3 (Sheldrick, 2018)'
_diffrn_ambient_temperature 100(2)
_diffrn_measured_fraction_theta_full 0.996
_diffrn_measured_fraction_theta_max 0.986
_diffrn_measurement_device_type mar345
_diffrn_radiation_type synchrotron
_diffrn_radiation_wavelength 0.710
_diffrn_reflns_av_R_equivalents 0.062
_diffrn_reflns_av_unetI/netI 0.0251
_diffrn_reflns_Laue_measured_fraction_full 0.996
_diffrn_reflns_Laue_measured_fraction_max 0.986
_diffrn_reflns_limit_h_max 23
_diffrn_reflns_limit_h_min 0
_diffrn_reflns_limit_k_max 50
_diffrn_reflns_limit_k_min 0
_diffrn_reflns_limit_l_max 21
_diffrn_reflns_limit_l_min -21
_diffrn_reflns_number 26731
_diffrn_reflns_point_group_measured_fraction_full 0.507
_diffrn_reflns_point_group_measured_fraction_max 0.500
_diffrn_reflns_theta_full 25.214
_diffrn_reflns_theta_max 30.903
_diffrn_reflns_theta_min 1.353
_diffrn_source 'BSRF 3W1A'
_exptl_absorpt_coefficient_mu 0.140
_exptl_crystal_colour red
_exptl_crystal_density_diffrn 1.188
_exptl_crystal_description prism
_exptl_crystal_F_000 3204
_refine_diff_density_max 1.066
_refine_diff_density_min -0.733
_refine_diff_density_rms 0.090
_refine_ls_abs_structure_details
;
No quotients, so Flack parameter determined by classical intensity fit
;
_refine_ls_abs_structure_Flack 0.09(4)
_refine_ls_extinction_coef 0.0522(16)
_refine_ls_extinction_expression Fc^*^=kFc[1+0.001xFc^2^\l^3^/sin(2\q)]^-1/4^
_refine_ls_extinction_method 'SHELXL-2018/3 (Sheldrick 2018)'
_refine_ls_goodness_of_fit_ref 1.042
_refine_ls_hydrogen_treatment constr
_refine_ls_matrix_type full
_refine_ls_number_parameters 2077
_refine_ls_number_reflns 26731
_refine_ls_number_restraints 47
_refine_ls_restrained_S_all 1.044
_refine_ls_R_factor_all 0.0679
_refine_ls_R_factor_gt 0.0647
_refine_ls_shift/su_max 0.029
_refine_ls_shift/su_mean 0.001
_refine_ls_structure_factor_coef Fsqd
_refine_ls_weighting_details 'w=1/[\s^2^(Fo^2^)+(0.1319P)^2^+1.8852P] where P=(Fo^2^+2Fc^2^)/3'
_refine_ls_weighting_scheme calc
_refine_ls_wR_factor_gt 0.1759
_refine_ls_wR_factor_ref 0.1813
_reflns_Friedel_coverage 0.000
_reflns_Friedel_fraction_full 0.000
_reflns_Friedel_fraction_max 0.000
_reflns_number_gt 25052
_reflns_number_total 26731
_reflns_threshold_expression 'I > 2\s(I)'
_cod_data_source_file am9b19746_si_002.cif
_cod_data_source_block lpp-2
_cod_depositor_comments 'Adding full bibliography for 4517454.cif.'
_cod_original_sg_symbol_H-M 'P 21'
_cod_original_formula_sum 'C104.50 H98 N4 S3'
_cod_database_code 4517454
_shelx_shelxl_version_number 2018/3
_shelx_space_group_comment
;
The symmetry employed for this shelxl refinement is uniquely defined
by the following loop, which should always be used as a source of
symmetry information in preference to the above space-group names.
They are only intended as comments.
;

loop_
_space_group_symop_operation_xyz
'x, y, z'
'-x, y+1/2, -z'

loop_
_atom_site_label
_atom_site_type_symbol
_atom_site_fract_x
_atom_site_fract_y
_atom_site_fract_z
_atom_site_U_iso_or_equiv
_atom_site_adp_type
_atom_site_occupancy
_atom_site_site_symmetry_order
_atom_site_calc_flag
_atom_site_refinement_flags_posn
_atom_site_refinement_flags_adp
_atom_site_refinement_flags_occupancy
_atom_site_disorder_assembly
_atom_site_disorder_group
C1 C 0.2266(3) 0.28707(11) 1.4920(2) 0.0515(8) Uani 1 1 d . . . . .
H1A H 0.256521 0.268714 1.540326 0.077 Uiso 1 1 calc R U . . .
H1B H 0.213842 0.274682 1.434855 0.077 Uiso 1 1 calc R U . . .
H1C H 0.168893 0.295750 1.492883 0.077 Uiso 1 1 calc R U . . .
C2 C 0.3072(4) 0.34127(13) 1.5917(2) 0.0635(12) Uani 1 1 d . . . . .
H2A H 0.248553 0.346078 1.595170 0.095 Uiso 1 1 calc R U . . .
H2B H 0.338714 0.365675 1.595124 0.095 Uiso 1 1 calc R U . . .
H2C H 0.345476 0.324800 1.641343 0.095 Uiso 1 1 calc R U . . .
C3 C 0.3821(3) 0.30752(15) 1.5096(3) 0.0599(10) Uani 1 1 d . . . . .
H3A H 0.416438 0.329256 1.501379 0.090 Uiso 1 1 calc R U . . .
H3B H 0.372022 0.288436 1.463029 0.090 Uiso 1 1 calc R U . . .
H3C H 0.417099 0.295901 1.568026 0.090 Uiso 1 1 calc R U . . .
C4 C 0.2897(3) 0.32149(10) 1.5042(2) 0.0430(7) Uani 1 1 d . . . . .
C5 C 0.2437(2) 0.34877(8) 1.42536(18) 0.0355(5) Uani 1 1 d . . . . .
C6 C 0.1863(2) 0.37840(9) 1.4270(2) 0.0390(6) Uani 1 1 d . . . . .
H6 H 0.174767 0.381757 1.478328 0.047 Uiso 1 1 calc R U . . .
C7 C 0.1454(2) 0.40327(9) 1.3554(2) 0.0377(6) Uani 1 1 d . . . . .
H7 H 0.106903 0.423293 1.358827 0.045 Uiso 1 1 calc R U . . .
C8 C 0.16040(19) 0.39909(8) 1.27804(17) 0.0306(4) Uani 1 1 d . . . . .
C9 C 0.21407(19) 0.36798(7) 1.27304(16) 0.0291(4) Uani 1 1 d . . . . .
C10 C 0.2540(2) 0.34386(8) 1.34646(18) 0.0334(5) Uani 1 1 d . . . . .
H10 H 0.290039 0.322977 1.342469 0.040 Uiso 1 1 calc R U . . .
C11 C 0.07035(19) 0.45737(7) 1.21698(17) 0.0303(4) Uani 1 1 d . . . . .
C12 C -0.0242(2) 0.45633(9) 1.1754(2) 0.0382(6) Uani 1 1 d . . . . .
H12 H -0.054338 0.435275 1.138266 0.046 Uiso 1 1 calc R U . . .
C13 C -0.0758(2) 0.48619(9) 1.1877(2) 0.0384(6) Uani 1 1 d . . . . .
H13 H -0.140844 0.485241 1.157879 0.046 Uiso 1 1 calc R U . . .
C14 C -0.03450(19) 0.51732(8) 1.24264(18) 0.0310(5) Uani 1 1 d . . . . .
C15 C 0.0612(2) 0.51757(8) 1.2846(2) 0.0341(5) Uani 1 1 d . . . . .
H15 H 0.091551 0.538360 1.322541 0.041 Uiso 1 1 calc R U . . .
C16 C 0.1136(2) 0.48797(8) 1.2721(2) 0.0345(5) Uani 1 1 d . . . . .
H16 H 0.178680 0.488849 1.301296 0.041 Uiso 1 1 calc R U . . .
C17 C -0.09197(19) 0.55062(8) 1.2531(2) 0.0340(5) Uani 1 1 d . . . . .
C18 C -0.1828(2) 0.53627(9) 1.2509(2) 0.0390(6) Uani 1 1 d . . . . .
H18A H -0.170682 0.517471 1.298520 0.058 Uiso 1 1 calc R U . . .
H18B H -0.218820 0.524202 1.193299 0.058 Uiso 1 1 calc R U . . .
H18C H -0.217173 0.557909 1.259537 0.058 Uiso 1 1 calc R U . . .
C19 C -0.0411(2) 0.57247(11) 1.3401(3) 0.0500(8) Uani 1 1 d . . . . .
H19A H -0.079238 0.593807 1.343567 0.075 Uiso 1 1 calc R U . . .
H19B H 0.016717 0.582469 1.341991 0.075 Uiso 1 1 calc R U . . .
H19C H -0.028346 0.555127 1.390478 0.075 Uiso 1 1 calc R U . . .
C20 C -0.1126(3) 0.57859(10) 1.1752(3) 0.0487(8) Uani 1 1 d . . . . .
H20A H -0.151782 0.599389 1.179158 0.073 Uiso 1 1 calc R U . . .
H20B H -0.144159 0.564894 1.118858 0.073 Uiso 1 1 calc R U . . .
H20C H -0.054978 0.589296 1.178029 0.073 Uiso 1 1 calc R U . . .
C21 C 0.22560(18) 0.35910(7) 1.18782(17) 0.0285(4) Uani 1 1 d . . . . .
C22 C 0.1601(2) 0.32756(8) 1.13153(17) 0.0319(5) Uani 1 1 d . . . . .
C23 C 0.0653(2) 0.32627(9) 1.09840(19) 0.0375(5) Uani 1 1 d . . . . .
H23 H 0.032203 0.346216 1.110990 0.045 Uiso 1 1 calc R U . . .
C24 C 0.0197(3) 0.29506(12) 1.0462(2) 0.0478(7) Uani 1 1 d . . . . .
H24 H -0.045188 0.293389 1.023799 0.057 Uiso 1 1 calc R U . . .
C25 C 0.0686(3) 0.26621(11) 1.0265(3) 0.0513(8) Uani 1 1 d . . . . .
H25 H 0.036346 0.245341 0.989908 0.062 Uiso 1 1 calc R U . . .
C26 C 0.1627(3) 0.26750(10) 1.0591(2) 0.0461(7) Uani 1 1 d . . . . .
H26 H 0.195467 0.247670 1.045720 0.055 Uiso 1 1 calc R U . . .
C27 C 0.2090(2) 0.29836(8) 1.11223(19) 0.0358(5) Uani 1 1 d . . . . .
C28 C 0.3067(2) 0.30669(8) 1.1576(2) 0.0351(5) Uani 1 1 d . . . . .
C29 C 0.3837(3) 0.28602(9) 1.1624(3) 0.0442(7) Uani 1 1 d . . . . .
H29 H 0.376317 0.262489 1.131237 0.053 Uiso 1 1 calc R U . . .
C30 C 0.4693(3) 0.30011(10) 1.2123(3) 0.0451(7) Uani 1 1 d . . . . .
H30 H 0.521479 0.286118 1.215859 0.054 Uiso 1 1 calc R U . . .
C31 C 0.4814(2) 0.33451(10) 1.2579(2) 0.0413(6) Uani 1 1 d . . . . .
H31 H 0.541553 0.343740 1.292541 0.050 Uiso 1 1 calc R U . . .
C32 C 0.4054(2) 0.35565(8) 1.2530(2) 0.0349(5) Uani 1 1 d . . . . .
H32 H 0.413390 0.379422 1.283296 0.042 Uiso 1 1 calc R U . . .
C33 C 0.31832(19) 0.34139(7) 1.20321(17) 0.0300(4) Uani 1 1 d . . . . .
C34 C 0.20959(18) 0.39597(7) 1.13640(16) 0.0280(4) Uani 1 1 d . . . . .
C35 C 0.15760(17) 0.42589(7) 1.14330(16) 0.0267(4) Uani 1 1 d . . . . .
C36 C 0.14272(18) 0.45465(7) 1.07753(17) 0.0287(4) Uani 1 1 d . . . . .
H36 H 0.108792 0.477474 1.073117 0.034 Uiso 1 1 calc R U . . .
C37 C 0.18325(17) 0.44557(7) 1.02091(16) 0.0272(4) Uani 1 1 d . . . . .
C38 C 0.18299(17) 0.46839(7) 0.94690(16) 0.0277(4) Uani 1 1 d . . . . .
C39 C 0.15877(19) 0.50668(7) 0.93615(17) 0.0303(5) Uani 1 1 d . . . . .
H39 H 0.142424 0.518556 0.979137 0.036 Uiso 1 1 calc R U . . .
C40 C 0.15713(19) 0.52902(7) 0.86426(18) 0.0315(5) Uani 1 1 d . . . . .
H40 H 0.140720 0.555287 0.862065 0.038 Uiso 1 1 calc R U . . .
C41 C 0.17811(17) 0.51477(7) 0.79677(17) 0.0284(4) Uani 1 1 d . . . . .
C42 C 0.20228(19) 0.47474(8) 0.80388(17) 0.0301(4) Uani 1 1 d . . . . .
C43 C 0.20536(19) 0.45239(7) 0.87800(18) 0.0309(5) Uani 1 1 d . . . . .
C44 C 0.17998(17) 0.53897(7) 0.72600(16) 0.0277(4) Uani 1 1 d . . . . .
C45 C 0.21723(17) 0.53159(8) 0.66612(17) 0.0292(4) Uani 1 1 d . . . . .
H45 H 0.245994 0.508094 0.663609 0.035 Uiso 1 1 calc R U . . .
C46 C 0.20766(17) 0.56331(7) 0.60826(16) 0.0283(4) Uani 1 1 d . . . . .
C47 C 0.16246(18) 0.59378(7) 0.62336(16) 0.0284(4) Uani 1 1 d . . . . .
C48 C 0.15999(19) 0.63276(7) 0.58501(17) 0.0297(4) Uani 1 1 d . . . . .
C49 C 0.16760(18) 0.62761(7) 0.49628(16) 0.0278(4) Uani 1 1 d . . . . .
C50 C 0.21197(18) 0.59535(7) 0.48160(16) 0.0284(4) Uani 1 1 d . . . . .
C51 C 0.0774(2) 0.65704(8) 0.57404(19) 0.0345(5) Uani 1 1 d . . . . .
C52 C -0.0144(2) 0.64855(10) 0.5241(2) 0.0418(6) Uani 1 1 d . . . . .
H52 H -0.032969 0.624447 0.495418 0.050 Uiso 1 1 calc R U . . .
C53 C -0.0784(3) 0.67682(13) 0.5175(3) 0.0562(10) Uani 1 1 d . . . . .
H53 H -0.141991 0.672197 0.483875 0.067 Uiso 1 1 calc R U . . .
C54 C -0.0483(4) 0.71257(12) 0.5614(3) 0.0651(13) Uani 1 1 d . . . . .
H54 H -0.092512 0.731650 0.556086 0.078 Uiso 1 1 calc R U . . .
C55 C 0.0420(3) 0.72020(10) 0.6107(3) 0.0564(10) Uani 1 1 d . . . . .
H55 H 0.060749 0.744270 0.639400 0.068 Uiso 1 1 calc R U . . .
C56 C 0.1064(3) 0.69220(8) 0.6182(2) 0.0439(7) Uani 1 1 d . . . . .
C57 C 0.2066(3) 0.69190(8) 0.6667(2) 0.0424(7) Uani 1 1 d . . . . .
C58 C 0.2703(4) 0.71795(10) 0.7271(3) 0.0547(9) Uani 1 1 d . . . . .
H58 H 0.249846 0.741747 0.740154 0.066 Uiso 1 1 calc R U . . .
C59 C 0.3613(3) 0.70845(12) 0.7663(3) 0.0561(9) Uani 1 1 d . . . . .
H59 H 0.403653 0.726064 0.806384 0.067 Uiso 1 1 calc R U . . .
C60 C 0.3936(3) 0.67402(12) 0.7493(2) 0.0522(8) Uani 1 1 d . . . . .
H60 H 0.457152 0.668103 0.778031 0.063 Uiso 1 1 calc R U . . .
C61 C 0.3322(2) 0.64785(10) 0.6896(2) 0.0416(6) Uani 1 1 d . . . . .
H61 H 0.353412 0.624157 0.676907 0.050 Uiso 1 1 calc R U . . .
C62 C 0.2398(2) 0.65729(8) 0.64936(18) 0.0354(5) Uani 1 1 d . . . . .
C63 C 0.30300(18) 0.53666(8) 0.53729(17) 0.0296(4) Uani 1 1 d . . . . .
C64 C 0.2725(2) 0.49987(8) 0.5081(2) 0.0360(5) Uani 1 1 d . . . . .
H64 H 0.210238 0.493236 0.492486 0.043 Uiso 1 1 calc R U . . .
C65 C 0.3325(2) 0.47278(8) 0.5017(2) 0.0362(5) Uani 1 1 d . . . . .
H65 H 0.310813 0.447589 0.482468 0.043 Uiso 1 1 calc R U . . .
C66 C 0.42391(18) 0.48161(7) 0.52292(17) 0.0295(4) Uani 1 1 d . . . . .
C67 C 0.45380(19) 0.51884(8) 0.5531(2) 0.0349(5) Uani 1 1 d . . . . .
H67 H 0.515933 0.525623 0.568514 0.042 Uiso 1 1 calc R U . . .
C68 C 0.39437(19) 0.54588(8) 0.5608(2) 0.0347(5) Uani 1 1 d . . . . .
H68 H 0.416185 0.570833 0.582170 0.042 Uiso 1 1 calc R U . . .
C69 C 0.4894(2) 0.45079(8) 0.5172(2) 0.0347(5) Uani 1 1 d . . . . .
C70 C 0.5181(3) 0.42516(12) 0.5996(3) 0.0544(9) Uani 1 1 d . . . . .
H70A H 0.558565 0.404759 0.596234 0.082 Uiso 1 1 calc R U . . .
H70B H 0.463465 0.413760 0.602142 0.082 Uiso 1 1 calc R U . . .
H70C H 0.550754 0.440563 0.653130 0.082 Uiso 1 1 calc R U . . .
C71 C 0.4422(3) 0.42586(12) 0.4345(3) 0.0537(9) Uani 1 1 d . . . . .
H71A H 0.417840 0.442193 0.381521 0.080 Uiso 1 1 calc R U . . .
H71B H 0.391913 0.411583 0.439328 0.080 Uiso 1 1 calc R U . . .
H71C H 0.486743 0.407803 0.429673 0.080 Uiso 1 1 calc R U . . .
C72 C 0.5747(2) 0.46845(10) 0.5135(3) 0.0441(7) Uani 1 1 d . . . . .
H72A H 0.609297 0.482492 0.568792 0.066 Uiso 1 1 calc R U . . .
H72B H 0.556389 0.486101 0.462996 0.066 Uiso 1 1 calc R U . . .
H72C H 0.613258 0.448091 0.506524 0.066 Uiso 1 1 calc R U . . .
C73 C 0.13499(18) 0.65582(7) 0.43092(17) 0.0293(4) Uani 1 1 d . . . . .
H73 H 0.106099 0.677745 0.441852 0.035 Uiso 1 1 calc R U . . .
C74 C 0.14267(18) 0.65345(8) 0.35051(17) 0.0302(4) Uani 1 1 d . . . . .
C75 C 0.1879(2) 0.62159(8) 0.33732(17) 0.0316(5) Uani 1 1 d . . . . .
H75 H 0.195572 0.619376 0.283621 0.038 Uiso 1 1 calc R U . . .
C76 C 0.22204(18) 0.59292(7) 0.40141(17) 0.0296(4) Uani 1 1 d . . . . .
H76 H 0.252519 0.571462 0.390765 0.036 Uiso 1 1 calc R U . . .
C77 C 0.1032(2) 0.68608(8) 0.28213(19) 0.0374(6) Uani 1 1 d . . . . .
C78 C 0.0036(3) 0.69390(13) 0.2659(3) 0.0567(9) Uani 1 1 d . . . . .
H78A H 0.001416 0.702613 0.321248 0.085 Uiso 1 1 calc R U . . .
H78B H -0.032376 0.670325 0.245670 0.085 Uiso 1 1 calc R U . . .
H78C H -0.022035 0.713783 0.220273 0.085 Uiso 1 1 calc R U . . .
C79 C 0.1591(4) 0.72225(12) 0.3190(3) 0.0636(12) Uani 1 1 d . . . . .
H79A H 0.223874 0.717079 0.333726 0.095 Uiso 1 1 calc R U . . .
H79B H 0.152440 0.730330 0.372706 0.095 Uiso 1 1 calc R U . . .
H79C H 0.137017 0.742659 0.274321 0.095 Uiso 1 1 calc R U . . .
C80 C 0.1036(4) 0.67571(13) 0.1924(2) 0.0622(12) Uani 1 1 d . . . . .
H80A H 0.075893 0.696619 0.150114 0.093 Uiso 1 1 calc R U . . .
H80B H 0.068187 0.652155 0.169777 0.093 Uiso 1 1 calc R U . . .
H80C H 0.166864 0.671708 0.199985 0.093 Uiso 1 1 calc R U . . .
C81 C 0.7252(2) 0.35044(7) 1.40763(18) 0.0313(5) Uani 1 1 d . . . . .
C82 C 0.73428(18) 0.34660(7) 1.32789(17) 0.0293(4) Uani 1 1 d . . . . .
H82 H 0.764480 0.324539 1.319481 0.035 Uiso 1 1 calc R U . . .
C83 C 0.70095(17) 0.37374(7) 1.25980(16) 0.0260(4) Uani 1 1 d . . . . .
C84 C 0.65533(18) 0.40629(7) 1.27108(17) 0.0281(4) Uani 1 1 d . . . . .
C85 C 0.64517(19) 0.41046(7) 1.35065(18) 0.0308(5) Uani 1 1 d . . . . .
H85 H 0.614160 0.432245 1.359066 0.037 Uiso 1 1 calc R U . . .
C86 C 0.6799(2) 0.38313(7) 1.41727(18) 0.0322(5) Uani 1 1 d . . . . .
H86 H 0.672629 0.386719 1.470882 0.039 Uiso 1 1 calc R U . . .
C87 C 0.71124(18) 0.36671(7) 1.17243(17) 0.0280(4) Uani 1 1 d . . . . .
C88 C 0.7984(2) 0.34417(7) 1.18856(18) 0.0316(5) Uani 1 1 d . . . . .
C89 C 0.8883(2) 0.35504(9) 1.2357(2) 0.0367(5) Uani 1 1 d . . . . .
H89 H 0.902999 0.380011 1.260480 0.044 Uiso 1 1 calc R U . . .
C90 C 0.9575(3) 0.32851(11) 1.2463(3) 0.0481(8) Uani 1 1 d . . . . .
H90 H 1.020073 0.335358 1.278784 0.058 Uiso 1 1 calc R U . . .
C91 C 0.9345(3) 0.29191(11) 1.2091(3) 0.0555(10) Uani 1 1 d . . . . .
H91 H 0.981966 0.273965 1.217469 0.067 Uiso 1 1 calc R U . . .
C92 C 0.8457(3) 0.28143(9) 1.1611(3) 0.0535(9) Uani 1 1 d . . . . .
H92 H 0.831439 0.256608 1.135348 0.064 Uiso 1 1 calc R U . . .
C93 C 0.7760(3) 0.30745(8) 1.1500(2) 0.0404(6) Uani 1 1 d . . . . .
C94 C 0.6761(3) 0.30450(8) 1.1026(2) 0.0427(7) Uani 1 1 d . . . . .
C95 C 0.6201(4) 0.27526(11) 1.0498(3) 0.0605(11) Uani 1 1 d . . . . .
H95 H 0.645848 0.251547 1.043399 0.073 Uiso 1 1 calc R U . . .
C96 C 0.5267(4) 0.28149(14) 1.0072(3) 0.0667(13) Uani 1 1 d . . . . .
H96 H 0.488080 0.261712 0.971629 0.080 Uiso 1 1 calc R U . . .
C97 C 0.4878(3) 0.31642(15) 1.0156(3) 0.0596(11) Uani 1 1 d . . . . .
H97 H 0.423603 0.320373 0.984627 0.072 Uiso 1 1 calc R U . . .
C98 C 0.5435(2) 0.34535(11) 1.0693(2) 0.0441(7) Uani 1 1 d . . . . .
H98 H 0.517644 0.368952 1.076213 0.053 Uiso 1 1 calc R U . . .
C99 C 0.6365(2) 0.33913(8) 1.11207(18) 0.0345(5) Uani 1 1 d . . . . .
C100 C 0.56308(18) 0.46416(7) 1.21022(17) 0.0286(4) Uani 1 1 d . . . . .
C101 C 0.47209(19) 0.45541(8) 1.1899(2) 0.0345(5) Uani 1 1 d . . . . .
H101 H 0.449309 0.430374 1.170233 0.041 Uiso 1 1 calc R U . . .
C102 C 0.41429(19) 0.48335(8) 1.1982(2) 0.0355(5) Uani 1 1 d . . . . .
H102 H 0.352247 0.477036 1.184539 0.043 Uiso 1 1 calc R U . . .
C103 C 0.44549(18) 0.52037(7) 1.22620(17) 0.0298(4) Uani 1 1 d . . . . .
C104 C 0.53656(19) 0.52868(7) 1.2447(2) 0.0334(5) Uani 1 1 d . . . . .
H104 H 0.558951 0.553926 1.262336 0.040 Uiso 1 1 calc R U . . .
C105 C 0.59549(19) 0.50092(8) 1.2380(2) 0.0334(5) Uani 1 1 d . . . . .
H105 H 0.657749 0.507084 1.252342 0.040 Uiso 1 1 calc R U . . .
C106 C 0.70464(17) 0.40481(7) 1.12882(16) 0.0274(4) Uani 1 1 d . . . . .
C107 C 0.65725(17) 0.43552(7) 1.14065(16) 0.0270(4) Uani 1 1 d . . . . .
C108 C 0.64759(18) 0.46637(7) 1.08103(17) 0.0291(4) Uani 1 1 d . . . . .
H108 H 0.616819 0.489677 1.080683 0.035 Uiso 1 1 calc R U . . .
C109 C 0.68784(18) 0.45859(7) 1.02406(16) 0.0278(4) Uani 1 1 d . . . . .
C110 C 0.69068(17) 0.48268(7) 0.95303(16) 0.0267(4) Uani 1 1 d . . . . .
C111 C 0.70956(18) 0.46870(7) 0.88439(17) 0.0292(4) Uani 1 1 d . . . . .
H111 H 0.724340 0.442298 0.885149 0.035 Uiso 1 1 calc R U . . .
C112 C 0.70817(18) 0.49149(7) 0.81277(17) 0.0287(4) Uani 1 1 d . . . . .
H112 H 0.722003 0.479634 0.768149 0.034 Uiso 1 1 calc R U . . .
C113 C 0.68767(17) 0.52999(7) 0.80515(16) 0.0274(4) Uani 1 1 d . . . . .
C114 C 0.66986(18) 0.54590(7) 0.87634(17) 0.0288(4) Uani 1 1 d . . . . .
C115 C 0.67214(17) 0.52289(7) 0.94938(16) 0.0273(4) Uani 1 1 d . . . . .
C116 C 0.68646(18) 0.55347(7) 0.73179(16) 0.0277(4) Uani 1 1 d . . . . .
C117 C 0.72373(18) 0.54496(7) 0.67200(16) 0.0282(4) Uani 1 1 d . . . . .
H117 H 0.755813 0.521912 0.673370 0.034 Uiso 1 1 calc R U . . .
C118 C 0.70859(17) 0.57468(7) 0.60810(16) 0.0281(4) Uani 1 1 d . . . . .
C119 C 0.65958(18) 0.60472(7) 0.61908(16) 0.0283(4) Uani 1 1 d . . . . .
C120 C 0.64387(17) 0.64207(7) 0.57012(16) 0.0276(4) Uani 1 1 d . . . . .
C121 C 0.71201(18) 0.67277(7) 0.62659(16) 0.0292(4) Uani 1 1 d . . . . .
C122 C 0.8065(2) 0.67315(9) 0.65587(19) 0.0348(5) Uani 1 1 d . . . . .
H122 H 0.837505 0.652798 0.641855 0.042 Uiso 1 1 calc R U . . .
C123 C 0.8547(2) 0.70449(10) 0.7068(2) 0.0395(6) Uani 1 1 d . . . . .
H123 H 0.919456 0.705552 0.726646 0.047 Uiso 1 1 calc R U . . .
C124 C 0.8102(2) 0.73402(9) 0.7289(2) 0.0412(6) Uani 1 1 d . . . . .
H124 H 0.844824 0.754618 0.764876 0.049 Uiso 1 1 calc R U . . .
C125 C 0.7149(2) 0.73368(9) 0.6986(2) 0.0385(6) Uani 1 1 d . . . . .
H125 H 0.683935 0.753895 0.713229 0.046 Uiso 1 1 calc R U . . .
C126 C 0.66633(19) 0.70294(7) 0.64647(18) 0.0315(5) Uani 1 1 d . . . . .
C127 C 0.56760(19) 0.69534(7) 0.60415(18) 0.0312(5) Uani 1 1 d . . . . .
C128 C 0.4936(2) 0.71645(9) 0.6033(2) 0.0397(6) Uani 1 1 d . . . . .
H128 H 0.503131 0.740001 0.634687 0.048 Uiso 1 1 calc R U . . .
C129 C 0.4053(2) 0.70228(10) 0.5553(2) 0.0432(6) Uani 1 1 d . . . . .
H129 H 0.353988 0.716258 0.554250 0.052 Uiso 1 1 calc R U . . .
C130 C 0.3915(2) 0.66788(10) 0.5091(2) 0.0408(6) Uani 1 1 d . . . . .
H130 H 0.330847 0.658827 0.476031 0.049 Uiso 1 1 calc R U . . .
C131 C 0.4653(2) 0.64656(8) 0.51071(19) 0.0348(5) Uani 1 1 d . . . . .
H131 H 0.455655 0.622786 0.480135 0.042 Uiso 1 1 calc R U . . .
C132 C 0.55278(18) 0.66059(7) 0.55758(17) 0.0294(4) Uani 1 1 d . . . . .
C133 C 0.65418(19) 0.63462(8) 0.48400(17) 0.0304(5) Uani 1 1 d . . . . .
C134 C 0.70474(19) 0.60334(8) 0.47424(17) 0.0316(5) Uani 1 1 d . . . . .
C135 C 0.7193(2) 0.60097(9) 0.39673(19) 0.0384(6) Uani 1 1 d . . . . .
H135 H 0.755258 0.580621 0.390000 0.046 Uiso 1 1 calc R U . . .
C136 C 0.6819(3) 0.62800(10) 0.3295(2) 0.0450(7) Uani 1 1 d . . . . .
H136 H 0.692705 0.625673 0.277450 0.054 Uiso 1 1 calc R U . . .
C137 C 0.6290(3) 0.65847(10) 0.3364(2) 0.0441(7) Uani 1 1 d . . . . .
C138 C 0.6173(2) 0.66125(8) 0.41476(18) 0.0363(5) Uani 1 1 d . . . . .
H138 H 0.582873 0.682134 0.421669 0.044 Uiso 1 1 calc R U . . .
C139 C 0.79421(19) 0.54433(8) 0.53099(17) 0.0312(5) Uani 1 1 d . . . . .
C140 C 0.8887(2) 0.54573(9) 0.5751(2) 0.0392(6) Uani 1 1 d . . . . .
H140 H 0.917356 0.566796 0.612893 0.047 Uiso 1 1 calc R U . . .
C141 C 0.9421(2) 0.51641(10) 0.5644(2) 0.0401(6) Uani 1 1 d . . . . .
H141 H 1.006934 0.517645 0.595842 0.048 Uiso 1 1 calc R U . . .
C142 C 0.90249(19) 0.48516(8) 0.50853(18) 0.0311(5) Uani 1 1 d . . . . .
C143 C 0.8067(2) 0.48463(8) 0.4639(2) 0.0358(5) Uani 1 1 d . . . . .
H143 H 0.777689 0.464008 0.424748 0.043 Uiso 1 1 calc R U . . .
C144 C 0.75287(19) 0.51366(9) 0.4755(2) 0.0348(5) Uani 1 1 d . . . . .
H144 H 0.687925 0.512391 0.445291 0.042 Uiso 1 1 calc R U . . .
C145 C 0.3825(2) 0.55194(8) 1.23430(19) 0.0336(5) Uani 1 1 d . . . . .
C146 C 0.3553(3) 0.57870(11) 1.1534(3) 0.0500(8) Uani 1 1 d . . . . .
H14A H 0.322299 0.564014 1.098736 0.075 Uiso 1 1 calc R U . . .
H14B H 0.410646 0.589948 1.151945 0.075 Uiso 1 1 calc R U . . .
H14C H 0.315649 0.599181 1.157854 0.075 Uiso 1 1 calc R U . . .
C147 C 0.4325(3) 0.57536(12) 1.3198(3) 0.0539(9) Uani 1 1 d . . . . .
H14D H 0.391054 0.594987 1.324479 0.081 Uiso 1 1 calc R U . . .
H14E H 0.486511 0.587729 1.317899 0.081 Uiso 1 1 calc R U . . .
H14F H 0.451845 0.558297 1.371456 0.081 Uiso 1 1 calc R U . . .
C148 C 0.2964(2) 0.53519(10) 1.2381(2) 0.0420(6) Uani 1 1 d . . . . .
H14G H 0.313779 0.519160 1.291323 0.063 Uiso 1 1 calc R U . . .
H14H H 0.263526 0.519585 1.185019 0.063 Uiso 1 1 calc R U . . .
H14I H 0.256650 0.556066 1.240541 0.063 Uiso 1 1 calc R U . . .
C149 C 0.9618(2) 0.45233(9) 0.5001(2) 0.0353(5) Uani 1 1 d . . . . .
C150 C 0.9915(3) 0.42713(13) 0.5842(3) 0.0574(10) Uani 1 1 d . . . . .
H15A H 1.029734 0.405974 0.580054 0.086 Uiso 1 1 calc R U . . .
H15B H 0.937039 0.416765 0.589059 0.086 Uiso 1 1 calc R U . . .
H15C H 1.026713 0.442651 0.636847 0.086 Uiso 1 1 calc R U . . .
C151 C 0.9109(3) 0.42743(12) 0.4180(3) 0.0544(9) Uani 1 1 d . . . . .
H15D H 0.887443 0.443622 0.364790 0.082 Uiso 1 1 calc R U . . .
H15E H 0.859589 0.414415 0.423925 0.082 Uiso 1 1 calc R U . . .
H15F H 0.953094 0.408294 0.412798 0.082 Uiso 1 1 calc R U . . .
C152 C 1.0482(2) 0.46782(10) 0.4944(3) 0.0464(7) Uani 1 1 d . . . . .
H15G H 1.030986 0.483372 0.440555 0.070 Uiso 1 1 calc R U . . .
H15H H 1.086678 0.446357 0.492343 0.070 Uiso 1 1 calc R U . . .
H15I H 1.082478 0.483662 0.546793 0.070 Uiso 1 1 calc R U . . .
C153 C 0.7609(3) 0.31978(9) 1.4806(2) 0.0405(6) Uani 1 1 d . . . . .
C154 C 0.7036(10) 0.2880(3) 1.4591(7) 0.080(4) Uani 0.457(7) 1 d . . P A 2
H15J H 0.729261 0.268651 1.506004 0.120 Uiso 0.457(7) 1 calc R U P A 2
H15K H 0.698360 0.277266 1.402504 0.120 Uiso 0.457(7) 1 calc R U P A 2
H15L H 0.642759 0.295684 1.453780 0.120 Uiso 0.457(7) 1 calc R U P A 2
C155 C 0.6746(5) 0.30692(19) 1.5026(5) 0.0495(16) Uani 0.543(7) 1 d . . P A 1
H15M H 0.692976 0.285310 1.544264 0.074 Uiso 0.543(7) 1 calc R U P A 1
H15N H 0.622917 0.299232 1.447495 0.074 Uiso 0.543(7) 1 calc R U P A 1
H15O H 0.656132 0.328521 1.529367 0.074 Uiso 0.543(7) 1 calc R U P A 1
C156 C 0.7825(7) 0.3368(2) 1.5727(5) 0.0464(17) Uani 0.457(7) 1 d . . P A 2
H15P H 0.727116 0.348567 1.572731 0.070 Uiso 0.457(7) 1 calc R U P A 2
H15Q H 0.830644 0.356224 1.586853 0.070 Uiso 0.457(7) 1 calc R U P A 2
H15R H 0.803696 0.316355 1.617462 0.070 Uiso 0.457(7) 1 calc R U P A 2
C157 C 0.8331(6) 0.3348(2) 1.5616(4) 0.0527(18) Uani 0.543(7) 1 d . . P A 1
H15S H 0.852699 0.314816 1.607468 0.079 Uiso 0.543(7) 1 calc R U P A 1
H15T H 0.809935 0.356901 1.582354 0.079 Uiso 0.543(7) 1 calc R U P A 1
H15U H 0.885421 0.342650 1.549461 0.079 Uiso 0.543(7) 1 calc R U P A 1
C158 C 0.8640(9) 0.3077(4) 1.4892(7) 0.072(4) Uani 0.457(7) 1 d . . P A 2
H15V H 0.893578 0.290787 1.540519 0.108 Uiso 0.457(7) 1 calc R U P A 2
H15W H 0.901165 0.330897 1.497147 0.108 Uiso 0.457(7) 1 calc R U P A 2
H154 H 0.858215 0.294416 1.434983 0.108 Uiso 0.457(7) 1 calc R U P A 2
C159 C 0.7889(6) 0.28290(17) 1.4492(5) 0.0521(19) Uani 0.543(7) 1 d . . P A 1
H151 H 0.840785 0.288095 1.434159 0.078 Uiso 0.543(7) 1 calc R U P A 1
H152 H 0.737106 0.273179 1.396612 0.078 Uiso 0.543(7) 1 calc R U P A 1
H153 H 0.806955 0.263717 1.496762 0.078 Uiso 0.543(7) 1 calc R U P A 1
C160 C 0.5874(4) 0.68870(13) 0.2630(3) 0.0677(13) Uani 1 1 d . . . . .
C161 C 0.5489(10) 0.6682(3) 0.1739(7) 0.077(4) Uani 0.543(7) 1 d . . P A 2
H16A H 0.504094 0.648952 0.173184 0.115 Uiso 0.543(7) 1 calc R U P A 2
H16B H 0.598823 0.655598 0.164732 0.115 Uiso 0.543(7) 1 calc R U P A 2
H16C H 0.518770 0.686848 0.126193 0.115 Uiso 0.543(7) 1 calc R U P A 2
C162 C 0.5841(14) 0.6788(5) 0.1781(8) 0.078(4) Uani 0.457(7) 1 d . . P A 1
H16D H 0.545964 0.697374 0.133668 0.117 Uiso 0.457(7) 1 calc R U P A 1
H16E H 0.557869 0.653095 0.161468 0.117 Uiso 0.457(7) 1 calc R U P A 1
H16F H 0.646362 0.679098 0.180902 0.117 Uiso 0.457(7) 1 calc R U P A 1
C163 C 0.6852(9) 0.7104(3) 0.2637(5) 0.061(3) Uani 0.457(7) 1 d . . P A 2
H16G H 0.667390 0.732120 0.222375 0.091 Uiso 0.457(7) 1 calc R U P A 2
H16H H 0.719583 0.691774 0.245298 0.091 Uiso 0.457(7) 1 calc R U P A 2
H16I H 0.723652 0.719542 0.323830 0.091 Uiso 0.457(7) 1 calc R U P A 2
C164 C 0.6213(9) 0.7266(3) 0.2944(10) 0.112(6) Uani 0.543(7) 1 d . . P A 1
H16J H 0.677834 0.731226 0.286787 0.168 Uiso 0.543(7) 1 calc R U P A 1
H16K H 0.633951 0.728767 0.357505 0.168 Uiso 0.543(7) 1 calc R U P A 1
H16L H 0.575066 0.745671 0.260256 0.168 Uiso 0.543(7) 1 calc R U P A 1
C165 C 0.5411(10) 0.7193(3) 0.2835(6) 0.068(3) Uani 0.457(7) 1 d . . P A 2
H16M H 0.520534 0.738003 0.234848 0.103 Uiso 0.457(7) 1 calc R U P A 2
H16N H 0.582931 0.731819 0.338583 0.103 Uiso 0.457(7) 1 calc R U P A 2
H16O H 0.487881 0.709261 0.291287 0.103 Uiso 0.457(7) 1 calc R U P A 2
C166 C 0.4735(6) 0.6909(2) 0.2404(5) 0.0566(18) Uani 0.543(7) 1 d . . P A 1
H16P H 0.439741 0.702479 0.181671 0.085 Uiso 0.543(7) 1 calc R U P A 1
H16Q H 0.465117 0.706548 0.285628 0.085 Uiso 0.543(7) 1 calc R U P A 1
H16R H 0.450188 0.664984 0.240842 0.085 Uiso 0.543(7) 1 calc R U P A 1
C167 C -0.0642(3) 0.54922(11) 0.9170(3) 0.0500(8) Uani 1 1 d . . . . .
H167 H -0.114932 0.537264 0.870787 0.060 Uiso 1 1 calc R U . . .
C168 C -0.0370(4) 0.53634(14) 1.0019(4) 0.0672(14) Uani 1 1 d . . . . .
H168 H -0.069276 0.515977 1.014247 0.081 Uiso 1 1 calc R U . . .
C169 C 0.0366(4) 0.55268(17) 1.0695(3) 0.0720(16) Uani 1 1 d . . . . .
H169 H 0.056061 0.543725 1.128754 0.086 Uiso 1 1 calc R U . . .
C170 C 0.0834(3) 0.58294(14) 1.0501(2) 0.0603(11) Uani 1 1 d . . . . .
H170 H 0.134780 0.594486 1.096383 0.072 Uiso 1 1 calc R U . . .
C171 C 0.0544(2) 0.59582(9) 0.9638(2) 0.0412(6) Uani 1 1 d . . . . .
H171 H 0.085953 0.616284 0.950824 0.049 Uiso 1 1 calc R U . . .
C172 C -0.0204(2) 0.57903(9) 0.89605(19) 0.0355(5) Uani 1 1 d . . . . .
C173 C -0.0531(3) 0.59310(16) 0.8023(2) 0.0586(10) Uani 1 1 d . . . . .
H17A H -0.038873 0.573976 0.766514 0.088 Uiso 1 1 calc R U . . .
H17B H -0.022257 0.617273 0.801632 0.088 Uiso 1 1 calc R U . . .
H17C H -0.119525 0.597261 0.777375 0.088 Uiso 1 1 calc R U . . .
C174 C 0.1991(4) 0.66655(11) 0.8713(3) 0.0596(10) Uani 1 1 d . . . . .
H174 H 0.217576 0.654190 0.830302 0.072 Uiso 1 1 calc R U . . .
C175 C 0.1108(3) 0.67794(11) 0.8444(3) 0.0568(9) Uani 1 1 d . . . . .
H175 H 0.068143 0.673986 0.784561 0.068 Uiso 1 1 calc R U . . .
C176 C 0.0826(3) 0.69538(10) 0.9042(3) 0.0507(8) Uani 1 1 d . . . . .
H176 H 0.020478 0.703044 0.885082 0.061 Uiso 1 1 calc R U . . .
C177 C 0.1432(3) 0.70162(11) 0.9900(3) 0.0498(7) Uani 1 1 d . . . . .
H177 H 0.122940 0.713570 1.030201 0.060 Uiso 1 1 calc R U . . .
C178 C 0.2330(3) 0.69077(14) 1.0186(3) 0.0623(10) Uani 1 1 d . . . . .
H178 H 0.275256 0.695189 1.078425 0.075 Uiso 1 1 calc R U . . .
C179 C 0.2623(3) 0.67268(14) 0.9573(3) 0.0604(10) Uani 1 1 d . . . . .
C180 C 0.3534(6) 0.6605(3) 0.9754(6) 0.127(3) Uani 1 1 d . . . . .
H18D H 0.374170 0.642053 1.024492 0.190 Uiso 1 1 calc R U . . .
H18E H 0.394418 0.682747 0.991780 0.190 Uiso 1 1 calc R U . . .
H18F H 0.353952 0.648375 0.922205 0.190 Uiso 1 1 calc R U . . .
C181 C 0.4325(3) 0.5408(2) 0.8197(3) 0.092(2) Uani 1 1 d G U . . .
H181 H 0.439237 0.550446 0.769118 0.110 Uiso 1 1 calc R U . . .
C182 C 0.4124(4) 0.56570(18) 0.8748(4) 0.196(6) Uani 1 1 d G U . . .
H182 H 0.405371 0.592336 0.861728 0.235 Uiso 1 1 calc R U . . .
C183 C 0.4025(3) 0.5516(2) 0.9488(3) 0.222(8) Uani 1 1 d G U . . .
H183 H 0.388708 0.568611 0.986416 0.266 Uiso 1 1 calc R U . . .
C184 C 0.4127(3) 0.5126(2) 0.9679(3) 0.112(3) Uani 1 1 d G . . . .
H184 H 0.405912 0.502997 1.018494 0.135 Uiso 1 1 calc R U . . .
C185 C 0.4328(3) 0.48775(18) 0.9129(3) 0.161(6) Uani 1 1 d G . . . .
H185 H 0.439778 0.461107 0.925885 0.193 Uiso 1 1 calc R U . . .
C186 C 0.4427(3) 0.50184(19) 0.8388(3) 0.187(8) Uani 1 1 d DG . . . .
C187 C 0.4566(4) 0.4791(4) 0.7801(6) 0.158(5) Uani 1 1 d D . . . .
H18G H 0.490646 0.456231 0.810605 0.237 Uiso 1 1 calc R U . . .
H18H H 0.491889 0.493063 0.753483 0.237 Uiso 1 1 calc R U . . .
H18I H 0.397299 0.471437 0.733317 0.237 Uiso 1 1 calc R U . . .
C188 C 0.6731(3) 0.32456(13) 0.8908(3) 0.0598(10) Uani 1 1 d . . . . .
H188 H 0.675697 0.334811 0.944981 0.072 Uiso 1 1 calc R U . . .
C189 C 0.7338(7) 0.2979(3) 0.8933(6) 0.132(4) Uani 1 1 d . . . . .
H189 H 0.776773 0.288562 0.948999 0.158 Uiso 1 1 calc R U . . .
C190 C 0.7346(10) 0.2846(4) 0.8196(7) 0.184(7) Uani 1 1 d . U . . .
H190 H 0.777410 0.265005 0.823739 0.220 Uiso 1 1 calc R U . . .
C191 C 0.6797(11) 0.2968(3) 0.7413(6) 0.157(5) Uani 1 1 d . . . . .
H191 H 0.686158 0.288071 0.689862 0.188 Uiso 1 1 calc R U . . .
C192 C 0.6092(7) 0.3238(2) 0.7333(3) 0.105(3) Uani 1 1 d . . . . .
H192 H 0.565471 0.331953 0.676759 0.126 Uiso 1 1 calc R U . . .
C193 C 0.6071(3) 0.33747(15) 0.8116(3) 0.0623(11) Uani 1 1 d . . . . .
C194 C 0.5397(6) 0.3676(3) 0.8119(6) 0.107(2) Uani 1 1 d . . . . .
H19D H 0.550863 0.391525 0.786949 0.161 Uiso 1 1 calc R U . . .
H19E H 0.547393 0.372105 0.873095 0.161 Uiso 1 1 calc R U . . .
H19F H 0.477010 0.358789 0.775917 0.161 Uiso 1 1 calc R U . . .
C195 C 0.8118(3) 0.40070(13) 0.7847(3) 0.0543(8) Uani 1 1 d . . . . .
H195 H 0.779306 0.379678 0.794155 0.065 Uiso 1 1 calc R U . . .
C196 C 0.7853(3) 0.41619(19) 0.7008(3) 0.0753(17) Uani 1 1 d . . . . .
H196 H 0.733590 0.405731 0.652764 0.090 Uiso 1 1 calc R U . . .
C197 C 0.8316(4) 0.4463(2) 0.6848(3) 0.0803(19) Uani 1 1 d . . . . .
H197 H 0.812547 0.456156 0.626334 0.096 Uiso 1 1 calc R U . . .
C198 C 0.9057(4) 0.46193(15) 0.7542(4) 0.0756(17) Uani 1 1 d . . . . .
H198 H 0.938266 0.482765 0.744133 0.091 Uiso 1 1 calc R U . . .
C199 C 0.9326(3) 0.44684(13) 0.8399(3) 0.0544(9) Uani 1 1 d . . . . .
H199 H 0.983146 0.457745 0.888369 0.065 Uiso 1 1 calc R U . . .
C200 C 0.8859(2) 0.41612(11) 0.8543(2) 0.0458(7) Uani 1 1 d . . . . .
C201 C 0.9193(4) 0.4009(2) 0.9482(3) 0.0750(15) Uani 1 1 d . . . . .
H20D H 0.880965 0.379240 0.949329 0.113 Uiso 1 1 calc R U . . .
H20E H 0.915430 0.421258 0.987430 0.113 Uiso 1 1 calc R U . . .
H20F H 0.983097 0.392474 0.968831 0.113 Uiso 1 1 calc R U . . .
C202 C 0.6811(3) 0.67682(10) 0.8979(3) 0.0575(10) Uani 1 1 d . . . . .
H202 H 0.652926 0.672576 0.835533 0.069 Uiso 1 1 calc R U . . .
C203 C 0.6294(3) 0.69271(11) 0.9429(3) 0.0579(9) Uani 1 1 d . . . . .
H203 H 0.566047 0.698541 0.911747 0.069 Uiso 1 1 calc R U . . .
C204 C 0.6748(4) 0.69912(19) 1.0321(4) 0.0726(14) Uani 1 1 d . . . . .
H204 H 0.642353 0.709967 1.063232 0.087 Uiso 1 1 calc R U . . .
C205 C 0.7672(4) 0.6902(2) 1.0789(3) 0.0805(16) Uani 1 1 d . . . . .
H205 H 0.797383 0.695469 1.140763 0.097 Uiso 1 1 calc R U . . .
C206 C 0.8138(4) 0.67411(16) 1.0360(3) 0.0671(12) Uani 1 1 d . . . . .
H206 H 0.876173 0.667161 1.068981 0.081 Uiso 1 1 calc R U . . .
C207 C 0.7743(3) 0.66762(11) 0.9479(3) 0.0531(8) Uani 1 1 d . . . . .
C208 C 0.8260(4) 0.65042(16) 0.8993(4) 0.0722(13) Uani 1 1 d . . . . .
H20G H 0.891767 0.650391 0.938143 0.108 Uiso 1 1 calc R U . . .
H20H H 0.814846 0.665595 0.845921 0.108 Uiso 1 1 calc R U . . .
H20I H 0.805147 0.624041 0.882053 0.108 Uiso 1 1 calc R U . . .
C209 C 0.0993(3) 0.32985(13) 0.8092(3) 0.0669(11) Uani 1 1 d G . . . .
C210 C 0.1850(3) 0.31388(17) 0.8588(2) 0.112(3) Uani 1 1 d G . . . .
H210 H 0.211573 0.315772 0.921790 0.135 Uiso 1 1 calc R U . . .
C211 C 0.2319(3) 0.2952(2) 0.8162(4) 0.174(7) Uani 1 1 d G . . . .
H211 H 0.290483 0.284252 0.850077 0.209 Uiso 1 1 calc R U . . .
C212 C 0.1931(4) 0.2924(2) 0.7240(4) 0.112(3) Uani 1 1 d G . . . .
H212 H 0.225125 0.279603 0.694859 0.134 Uiso 1 1 calc R U . . .
C213 C 0.1074(4) 0.3084(3) 0.6744(2) 0.207(8) Uani 1 1 d G U . . .
H213 H 0.080857 0.306473 0.611353 0.248 Uiso 1 1 calc R U . . .
C214 C 0.0605(3) 0.3271(2) 0.7170(3) 0.157(5) Uani 1 1 d G . . . .
H214 H 0.001946 0.337992 0.683064 0.188 Uiso 1 1 calc R U . . .
C215 C 0.0459(7) 0.3518(4) 0.8424(13) 0.223(9) Uani 1 1 d . U . . .
H21A H 0.084429 0.359964 0.903368 0.334 Uiso 1 1 calc R U . . .
H21B H -0.004878 0.336095 0.842134 0.334 Uiso 1 1 calc R U . . .
H21C H 0.021419 0.374356 0.804728 0.334 Uiso 1 1 calc R U . . .
N1 N 0.12294(17) 0.42563(7) 1.20808(15) 0.0320(4) Uani 1 1 d . . . . .
N2 N 0.2297(2) 0.41574(7) 0.87514(18) 0.0424(6) Uani 1 1 d . . . . .
N3 N 0.2226(2) 0.45446(7) 0.74566(17) 0.0387(5) Uani 1 1 d . . . . .
N4 N 0.24184(16) 0.56519(7) 0.54338(15) 0.0317(4) Uani 1 1 d . . . . .
N5 N 0.62291(17) 0.43467(7) 1.20526(16) 0.0321(4) Uani 1 1 d . . . . .
N6 N 0.65596(18) 0.54345(7) 1.01054(16) 0.0336(4) Uani 1 1 d . . . . .
N7 N 0.65201(19) 0.58323(7) 0.88360(16) 0.0349(4) Uani 1 1 d . . . . .
N8 N 0.73976(18) 0.57516(7) 0.54075(16) 0.0337(4) Uani 1 1 d . . . . .
S1 S 0.23976(4) 0.40179(2) 1.04893(4) 0.02895(12) Uani 1 1 d . . . . .
S2 S 0.24485(8) 0.41141(2) 0.78481(6) 0.0514(2) Uani 1 1 d . . . . .
S3 S 0.13094(4) 0.58427(2) 0.70921(4) 0.02811(12) Uani 1 1 d . . . . .
S4 S 0.73810(4) 0.41326(2) 1.04375(4) 0.02766(12) Uani 1 1 d . . . . .
S5 S 0.63988(6) 0.58715(2) 0.97546(5) 0.03856(16) Uani 1 1 d . . . . .
S6 S 0.63160(4) 0.59755(2) 0.70763(4) 0.02823(12) Uani 1 1 d . . . . .

loop_
_atom_site_aniso_label
_atom_site_aniso_U_11
_atom_site_aniso_U_22
_atom_site_aniso_U_33
_atom_site_aniso_U_23
_atom_site_aniso_U_13
_atom_site_aniso_U_12
C1 0.067(2) 0.0372(15) 0.0446(16) 0.0070(12) 0.0179(15) -0.0152(15)
C2 0.095(3) 0.052(2) 0.0308(14) 0.0030(14) 0.0137(16) -0.014(2)
C3 0.059(2) 0.067(3) 0.0452(18) 0.0217(17) 0.0137(15) 0.0017(19)
C4 0.0589(17) 0.0362(14) 0.0315(12) 0.0036(10) 0.0165(12) -0.0127(13)
C5 0.0468(14) 0.0294(11) 0.0318(11) -0.0003(9) 0.0180(10) -0.0096(10)
C6 0.0582(17) 0.0340(13) 0.0340(12) -0.0008(10) 0.0283(12) -0.0075(12)
C7 0.0549(16) 0.0304(12) 0.0384(13) -0.0002(10) 0.0300(12) -0.0012(11)
C8 0.0402(12) 0.0254(10) 0.0308(10) -0.0003(8) 0.0193(9) -0.0023(9)
C9 0.0395(12) 0.0229(10) 0.0289(10) -0.0002(8) 0.0182(9) -0.0054(9)
C10 0.0449(13) 0.0243(10) 0.0338(11) 0.0013(9) 0.0191(10) -0.0060(9)
C11 0.0402(12) 0.0257(10) 0.0330(11) 0.0008(8) 0.0232(10) 0.0003(9)
C12 0.0391(13) 0.0333(13) 0.0445(14) -0.0100(11) 0.0198(11) -0.0021(10)
C13 0.0360(12) 0.0347(13) 0.0447(14) -0.0096(11) 0.0170(11) -0.0011(10)
C14 0.0367(12) 0.0281(11) 0.0344(11) -0.0020(9) 0.0209(10) -0.0007(9)
C15 0.0376(12) 0.0254(11) 0.0434(13) -0.0055(9) 0.0209(10) -0.0048(9)
C16 0.0342(11) 0.0313(12) 0.0433(13) -0.0027(10) 0.0215(10) -0.0013(9)
C17 0.0358(12) 0.0299(11) 0.0417(13) -0.0054(10) 0.0217(10) -0.0016(9)
C18 0.0393(13) 0.0390(14) 0.0478(15) -0.0056(11) 0.0272(12) -0.0011(11)
C19 0.0452(15) 0.0446(17) 0.0605(19) -0.0233(15) 0.0223(14) 0.0015(13)
C20 0.0590(19) 0.0370(15) 0.064(2) 0.0095(14) 0.0398(17) 0.0106(14)
C21 0.0375(11) 0.0211(9) 0.0301(10) 0.0014(8) 0.0172(9) -0.0017(8)
C22 0.0430(13) 0.0248(10) 0.0310(10) -0.0011(8) 0.0186(10) -0.0052(9)
C23 0.0421(13) 0.0381(14) 0.0343(12) -0.0025(10) 0.0180(10) -0.0071(11)
C24 0.0476(16) 0.0515(19) 0.0440(16) -0.0062(14) 0.0188(13) -0.0148(14)
C25 0.064(2) 0.0427(17) 0.0465(17) -0.0120(14) 0.0229(15) -0.0181(16)
C26 0.064(2) 0.0317(13) 0.0472(16) -0.0111(12) 0.0280(15) -0.0083(13)
C27 0.0509(15) 0.0238(11) 0.0370(12) -0.0024(9) 0.0226(11) -0.0026(10)
C28 0.0490(14) 0.0214(10) 0.0407(13) 0.0002(9) 0.0244(11) 0.0002(10)
C29 0.0582(18) 0.0251(11) 0.0594(18) 0.0001(11) 0.0345(15) 0.0076(12)
C30 0.0494(16) 0.0330(14) 0.063(2) 0.0078(13) 0.0339(15) 0.0100(12)
C31 0.0406(14) 0.0376(14) 0.0488(15) 0.0081(12) 0.0218(12) 0.0028(11)
C32 0.0403(13) 0.0280(11) 0.0404(13) 0.0028(10) 0.0208(11) 0.0001(10)
C33 0.0397(12) 0.0216(10) 0.0326(11) 0.0026(8) 0.0190(9) 0.0021(9)
C34 0.0362(11) 0.0223(10) 0.0296(10) 0.0003(8) 0.0179(9) 0.0000(8)
C35 0.0328(10) 0.0241(10) 0.0283(10) 0.0001(8) 0.0176(8) 0.0007(8)
C36 0.0356(11) 0.0243(10) 0.0312(10) 0.0017(8) 0.0188(9) 0.0017(8)
C37 0.0337(10) 0.0229(9) 0.0284(10) 0.0010(8) 0.0163(8) 0.0015(8)
C38 0.0330(10) 0.0247(10) 0.0288(10) 0.0015(8) 0.0162(8) 0.0012(8)
C39 0.0394(12) 0.0256(10) 0.0326(11) 0.0032(8) 0.0216(9) 0.0045(9)
C40 0.0406(12) 0.0244(10) 0.0355(11) 0.0035(9) 0.0217(10) 0.0045(9)
C41 0.0330(11) 0.0249(10) 0.0307(10) 0.0032(8) 0.0166(9) 0.0013(8)
C42 0.0394(12) 0.0261(10) 0.0300(10) 0.0015(8) 0.0195(9) 0.0005(9)
C43 0.0417(12) 0.0243(10) 0.0322(11) 0.0024(8) 0.0210(10) 0.0009(9)
C44 0.0318(10) 0.0252(10) 0.0299(10) 0.0009(8) 0.0167(8) 0.0006(8)
C45 0.0309(10) 0.0283(11) 0.0320(10) 0.0027(8) 0.0168(9) 0.0034(8)
C46 0.0331(10) 0.0265(10) 0.0296(10) 0.0014(8) 0.0175(9) 0.0014(8)
C47 0.0356(11) 0.0265(11) 0.0289(10) 0.0014(8) 0.0192(9) 0.0005(8)
C48 0.0406(12) 0.0237(10) 0.0304(10) 0.0015(8) 0.0203(9) 0.0015(9)
C49 0.0340(11) 0.0257(10) 0.0287(10) -0.0014(8) 0.0179(9) -0.0016(8)
C50 0.0346(11) 0.0257(10) 0.0298(10) 0.0005(8) 0.0185(9) -0.0004(8)
C51 0.0538(15) 0.0245(10) 0.0377(12) 0.0073(9) 0.0315(12) 0.0082(10)
C52 0.0486(15) 0.0438(15) 0.0426(14) 0.0124(12) 0.0286(13) 0.0149(13)
C53 0.061(2) 0.059(2) 0.067(2) 0.0238(18) 0.0446(19) 0.0272(18)
C54 0.093(3) 0.0452(19) 0.085(3) 0.0248(19) 0.064(3) 0.038(2)
C55 0.087(3) 0.0314(14) 0.075(2) 0.0097(15) 0.059(2) 0.0165(16)
C56 0.077(2) 0.0240(11) 0.0498(16) 0.0048(11) 0.0451(16) 0.0066(13)
C57 0.071(2) 0.0243(11) 0.0444(14) -0.0019(10) 0.0371(15) -0.0067(12)
C58 0.094(3) 0.0316(14) 0.0532(18) -0.0070(13) 0.045(2) -0.0120(16)
C59 0.072(2) 0.0484(19) 0.0516(19) -0.0093(15) 0.0300(18) -0.0259(18)
C60 0.060(2) 0.052(2) 0.0419(16) -0.0046(14) 0.0187(14) -0.0163(16)
C61 0.0475(15) 0.0413(15) 0.0355(13) -0.0031(11) 0.0166(11) -0.0093(12)
C62 0.0535(15) 0.0279(11) 0.0300(11) -0.0010(9) 0.0225(11) -0.0065(11)
C63 0.0359(11) 0.0274(10) 0.0320(10) 0.0025(8) 0.0204(9) 0.0019(9)
C64 0.0338(12) 0.0315(12) 0.0490(15) -0.0059(11) 0.0234(11) -0.0047(10)
C65 0.0371(12) 0.0277(11) 0.0488(15) -0.0076(10) 0.0230(11) -0.0056(10)
C66 0.0347(11) 0.0257(10) 0.0326(11) -0.0036(8) 0.0186(9) -0.0016(8)
C67 0.0323(11) 0.0291(12) 0.0455(14) -0.0073(10) 0.0185(10) -0.0018(9)
C68 0.0369(12) 0.0241(10) 0.0451(14) -0.0034(10) 0.0191(11) 0.0002(9)
C69 0.0366(12) 0.0275(11) 0.0440(13) -0.0065(10) 0.0209(10) 0.0002(9)
C70 0.057(2) 0.0489(19) 0.066(2) 0.0151(17) 0.0347(18) 0.0170(16)
C71 0.0481(17) 0.0479(18) 0.068(2) -0.0267(17) 0.0276(16) -0.0023(14)
C72 0.0453(15) 0.0345(14) 0.0642(19) -0.0104(13) 0.0344(15) -0.0013(12)
C73 0.0369(11) 0.0250(10) 0.0288(10) -0.0004(8) 0.0164(9) -0.0025(9)
C74 0.0372(11) 0.0270(10) 0.0281(10) -0.0005(8) 0.0153(9) -0.0018(9)
C75 0.0405(12) 0.0300(11) 0.0292(10) -0.0012(9) 0.0195(9) -0.0029(9)
C76 0.0358(11) 0.0283(11) 0.0309(10) -0.0009(8) 0.0201(9) -0.0008(9)
C77 0.0560(16) 0.0284(11) 0.0299(11) 0.0049(9) 0.0198(11) 0.0031(11)
C78 0.067(2) 0.056(2) 0.0497(18) 0.0205(16) 0.0274(17) 0.0215(18)
C79 0.093(3) 0.0386(17) 0.0504(19) 0.0092(14) 0.0212(19) -0.0160(19)
C80 0.102(3) 0.055(2) 0.0356(15) 0.0148(14) 0.0341(18) 0.030(2)
C81 0.0426(12) 0.0235(10) 0.0324(11) 0.0020(8) 0.0200(10) 0.0023(9)
C82 0.0375(11) 0.0222(10) 0.0324(11) 0.0010(8) 0.0188(9) 0.0011(8)
C83 0.0342(10) 0.0209(9) 0.0288(10) -0.0004(7) 0.0189(8) -0.0017(8)
C84 0.0353(11) 0.0205(9) 0.0333(11) 0.0005(8) 0.0191(9) -0.0002(8)
C85 0.0416(12) 0.0223(10) 0.0356(11) 0.0008(8) 0.0231(10) 0.0031(9)
C86 0.0452(13) 0.0242(10) 0.0338(11) -0.0007(8) 0.0230(10) 0.0008(9)
C87 0.0384(11) 0.0197(9) 0.0314(10) -0.0007(8) 0.0200(9) -0.0017(8)
C88 0.0484(14) 0.0201(9) 0.0374(12) 0.0043(8) 0.0288(11) 0.0045(9)
C89 0.0437(13) 0.0311(12) 0.0448(14) 0.0071(10) 0.0280(12) 0.0081(10)
C90 0.0521(17) 0.0452(17) 0.0618(19) 0.0220(15) 0.0385(16) 0.0184(14)
C91 0.077(2) 0.0381(16) 0.079(2) 0.0203(16) 0.059(2) 0.0256(17)
C92 0.088(3) 0.0229(12) 0.078(2) 0.0061(13) 0.062(2) 0.0112(14)
C93 0.0671(19) 0.0207(10) 0.0509(15) 0.0017(10) 0.0419(15) 0.0024(11)
C94 0.071(2) 0.0244(11) 0.0459(15) -0.0054(10) 0.0379(15) -0.0103(12)
C95 0.103(3) 0.0340(15) 0.062(2) -0.0175(15) 0.052(2) -0.0255(19)
C96 0.092(3) 0.060(2) 0.053(2) -0.0220(18) 0.035(2) -0.044(2)
C97 0.063(2) 0.072(3) 0.0411(16) -0.0091(16) 0.0191(15) -0.031(2)
C98 0.0512(16) 0.0463(17) 0.0342(13) -0.0013(12) 0.0172(12) -0.0127(13)
C99 0.0513(15) 0.0273(11) 0.0319(11) -0.0031(9) 0.0243(11) -0.0088(10)
C100 0.0350(11) 0.0233(10) 0.0328(11) 0.0028(8) 0.0195(9) 0.0033(8)
C101 0.0366(12) 0.0219(10) 0.0497(15) -0.0058(10) 0.0226(11) -0.0023(9)
C102 0.0341(12) 0.0268(11) 0.0486(15) -0.0069(10) 0.0202(11) -0.0014(9)
C103 0.0359(11) 0.0233(10) 0.0334(11) -0.0020(8) 0.0175(9) 0.0029(8)
C104 0.0362(12) 0.0222(10) 0.0459(13) -0.0041(9) 0.0214(10) -0.0030(9)
C105 0.0347(11) 0.0283(11) 0.0443(13) -0.0033(10) 0.0235(10) -0.0027(9)
C106 0.0350(11) 0.0217(9) 0.0307(10) 0.0026(8) 0.0190(9) 0.0010(8)
C107 0.0329(10) 0.0238(10) 0.0303(10) 0.0020(8) 0.0193(9) 0.0024(8)
C108 0.0354(11) 0.0254(10) 0.0317(10) 0.0030(8) 0.0190(9) 0.0029(8)
C109 0.0346(11) 0.0227(9) 0.0302(10) 0.0022(8) 0.0176(9) 0.0020(8)
C110 0.0309(10) 0.0231(9) 0.0301(10) 0.0016(8) 0.0167(8) 0.0009(8)
C111 0.0358(11) 0.0259(10) 0.0304(10) 0.0026(8) 0.0184(9) 0.0035(8)
C112 0.0341(11) 0.0242(10) 0.0327(11) 0.0017(8) 0.0188(9) 0.0020(8)
C113 0.0340(10) 0.0229(10) 0.0296(10) 0.0010(8) 0.0176(8) -0.0013(8)
C114 0.0354(11) 0.0213(9) 0.0323(10) -0.0001(8) 0.0166(9) -0.0006(8)
C115 0.0350(11) 0.0238(10) 0.0276(10) 0.0006(8) 0.0174(8) -0.0001(8)
C116 0.0343(11) 0.0241(10) 0.0280(10) 0.0010(8) 0.0163(8) -0.0002(8)
C117 0.0354(11) 0.0243(10) 0.0287(10) -0.0004(8) 0.0172(9) 0.0001(8)
C118 0.0343(10) 0.0255(10) 0.0285(10) 0.0007(8) 0.0171(9) -0.0006(8)
C119 0.0359(11) 0.0254(10) 0.0279(10) 0.0005(8) 0.0176(9) -0.0012(8)
C120 0.0336(10) 0.0241(10) 0.0273(10) 0.0007(8) 0.0148(8) -0.0013(8)
C121 0.0369(11) 0.0256(10) 0.0276(10) 0.0030(8) 0.0160(9) -0.0032(9)
C122 0.0376(12) 0.0320(12) 0.0355(12) 0.0017(10) 0.0161(10) -0.0024(10)
C123 0.0397(13) 0.0392(14) 0.0401(13) -0.0017(11) 0.0172(11) -0.0085(11)
C124 0.0477(15) 0.0330(13) 0.0434(14) -0.0068(11) 0.0194(12) -0.0132(11)
C125 0.0455(14) 0.0283(12) 0.0442(14) -0.0066(10) 0.0212(12) -0.0069(11)
C126 0.0408(12) 0.0251(10) 0.0328(11) 0.0002(9) 0.0194(10) -0.0037(9)
C127 0.0387(12) 0.0230(10) 0.0345(11) -0.0004(8) 0.0177(10) -0.0024(9)
C128 0.0455(14) 0.0280(12) 0.0512(16) -0.0015(11) 0.0259(13) 0.0010(10)
C129 0.0412(14) 0.0381(15) 0.0536(17) 0.0030(12) 0.0232(13) 0.0038(12)
C130 0.0374(13) 0.0393(14) 0.0461(15) 0.0029(12) 0.0179(11) -0.0021(11)
C131 0.0401(13) 0.0297(12) 0.0352(12) 0.0011(9) 0.0161(10) -0.0036(10)
C132 0.0359(11) 0.0244(10) 0.0310(10) 0.0023(8) 0.0170(9) -0.0016(8)
C133 0.0393(12) 0.0270(11) 0.0285(10) 0.0006(8) 0.0178(9) -0.0038(9)
C134 0.0402(12) 0.0307(12) 0.0299(10) 0.0010(9) 0.0206(9) -0.0016(9)
C135 0.0562(16) 0.0332(13) 0.0343(12) 0.0006(10) 0.0273(12) -0.0011(12)
C136 0.071(2) 0.0401(15) 0.0334(12) 0.0022(11) 0.0312(14) -0.0041(14)
C137 0.067(2) 0.0352(14) 0.0312(12) 0.0039(10) 0.0221(13) -0.0035(13)
C138 0.0498(15) 0.0293(12) 0.0311(11) 0.0021(9) 0.0181(10) -0.0018(11)
C139 0.0383(12) 0.0305(11) 0.0316(11) 0.0000(9) 0.0214(9) 0.0001(9)
C140 0.0414(14) 0.0361(13) 0.0417(13) -0.0128(11) 0.0189(11) -0.0022(11)
C141 0.0362(12) 0.0398(14) 0.0445(14) -0.0143(12) 0.0170(11) -0.0008(11)
C142 0.0349(11) 0.0300(11) 0.0345(11) -0.0052(9) 0.0207(9) -0.0029(9)
C143 0.0377(12) 0.0309(12) 0.0436(13) -0.0075(10) 0.0217(11) -0.0063(10)
C144 0.0335(11) 0.0326(12) 0.0423(13) -0.0028(10) 0.0199(10) -0.0031(9)
C145 0.0394(12) 0.0256(11) 0.0411(13) -0.0044(9) 0.0218(10) 0.0031(9)
C146 0.0587(19) 0.0377(16) 0.062(2) 0.0133(14) 0.0329(17) 0.0169(14)
C147 0.0487(17) 0.0504(19) 0.064(2) -0.0276(17) 0.0243(16) 0.0012(14)
C148 0.0424(14) 0.0367(14) 0.0566(17) -0.0020(12) 0.0302(13) 0.0063(11)
C149 0.0384(12) 0.0320(12) 0.0422(13) -0.0078(10) 0.0236(11) -0.0037(10)
C150 0.074(2) 0.0484(19) 0.066(2) 0.0139(17) 0.045(2) 0.0196(18)
C151 0.0459(16) 0.0503(19) 0.064(2) -0.0284(17) 0.0205(15) 0.0001(14)
C152 0.0463(15) 0.0419(16) 0.066(2) -0.0157(14) 0.0380(15) -0.0072(13)
C153 0.0643(18) 0.0264(12) 0.0350(12) 0.0039(10) 0.0247(13) 0.0086(12)
C154 0.119(10) 0.037(4) 0.051(5) 0.014(4) 0.003(5) -0.032(5)
C155 0.067(4) 0.037(3) 0.060(4) 0.019(3) 0.042(3) 0.005(3)
C156 0.067(5) 0.039(3) 0.040(3) 0.007(3) 0.029(3) 0.010(3)
C157 0.068(4) 0.037(3) 0.039(3) 0.008(2) 0.010(3) 0.007(3)
C158 0.089(7) 0.084(7) 0.049(4) 0.031(5) 0.034(5) 0.049(6)
C159 0.096(6) 0.029(2) 0.048(3) 0.013(2) 0.046(4) 0.022(3)
C160 0.120(4) 0.0447(19) 0.0382(16) 0.0132(14) 0.032(2) 0.004(2)
C161 0.105(8) 0.061(5) 0.045(4) 0.018(3) 0.012(4) -0.042(6)
C162 0.124(12) 0.074(8) 0.041(5) 0.032(6) 0.040(7) 0.045(8)
C163 0.104(8) 0.045(4) 0.036(3) 0.005(3) 0.032(4) -0.022(4)
C164 0.093(8) 0.071(7) 0.116(10) 0.066(7) -0.012(7) -0.027(6)
C165 0.119(9) 0.048(4) 0.034(3) 0.016(3) 0.028(4) 0.021(5)
C166 0.067(4) 0.056(4) 0.048(3) 0.015(3) 0.024(3) 0.019(3)
C167 0.0460(16) 0.0377(15) 0.078(2) 0.0053(15) 0.0371(17) 0.0008(13)
C168 0.074(3) 0.062(2) 0.093(3) 0.044(2) 0.062(3) 0.033(2)
C169 0.091(3) 0.091(3) 0.056(2) 0.040(2) 0.053(2) 0.060(3)
C170 0.065(2) 0.066(2) 0.0387(15) -0.0103(16) 0.0107(15) 0.031(2)
C171 0.0450(14) 0.0283(12) 0.0466(15) -0.0001(11) 0.0154(12) 0.0071(11)
C172 0.0404(12) 0.0320(12) 0.0376(12) 0.0014(10) 0.0196(10) 0.0042(10)
C173 0.0492(18) 0.086(3) 0.0377(15) 0.0120(17) 0.0155(13) 0.0077(19)
C174 0.087(3) 0.0347(16) 0.070(2) -0.0013(16) 0.047(2) -0.0096(17)
C175 0.084(3) 0.0384(16) 0.057(2) -0.0034(14) 0.038(2) -0.0137(17)
C176 0.071(2) 0.0357(15) 0.0535(18) 0.0051(13) 0.0338(17) -0.0079(15)
C177 0.064(2) 0.0399(16) 0.0534(18) 0.0047(14) 0.0324(16) -0.0009(14)
C178 0.072(3) 0.051(2) 0.059(2) 0.0082(18) 0.0225(19) -0.0040(19)
C179 0.061(2) 0.054(2) 0.074(3) 0.0136(19) 0.036(2) 0.0039(18)
C180 0.123(7) 0.120(7) 0.120(6) 0.051(6) 0.033(5) 0.018(6)
C181 0.059(3) 0.124(6) 0.078(3) 0.018(4) 0.013(2) -0.005(3)
C182 0.071(4) 0.418(19) 0.081(4) -0.083(8) 0.013(3) -0.021(8)
C183 0.078(5) 0.48(3) 0.112(6) -0.078(11) 0.045(5) -0.068(10)
C184 0.054(3) 0.167(9) 0.100(5) 0.046(6) 0.017(3) -0.012(4)
C185 0.041(2) 0.357(18) 0.064(3) 0.029(6) 0.001(2) -0.038(5)
C186 0.047(3) 0.45(2) 0.063(3) -0.032(8) 0.019(3) -0.063(7)
C187 0.045(3) 0.291(17) 0.127(7) 0.019(9) 0.024(4) 0.007(5)
C188 0.077(3) 0.052(2) 0.0434(17) 0.0041(15) 0.0181(17) 0.0045(19)
C189 0.153(8) 0.160(9) 0.097(5) 0.053(5) 0.068(5) 0.098(7)
C190 0.284(16) 0.195(12) 0.137(8) 0.075(8) 0.153(10) 0.151(12)
C191 0.334(16) 0.090(5) 0.115(6) 0.010(5) 0.162(9) 0.038(8)
C192 0.172(7) 0.087(4) 0.043(2) -0.001(2) 0.032(3) -0.056(5)
C193 0.068(2) 0.066(3) 0.0433(17) 0.0066(17) 0.0136(16) -0.018(2)
C194 0.099(5) 0.108(6) 0.100(5) 0.028(4) 0.026(4) 0.029(4)
C195 0.0476(17) 0.0478(18) 0.070(2) -0.0087(17) 0.0266(16) 0.0057(15)
C196 0.065(2) 0.099(4) 0.050(2) -0.023(2) 0.0121(18) 0.039(3)
C197 0.098(4) 0.109(4) 0.052(2) 0.031(3) 0.049(3) 0.063(4)
C198 0.088(3) 0.060(3) 0.117(4) 0.036(3) 0.080(4) 0.033(2)
C199 0.0465(17) 0.054(2) 0.068(2) -0.0069(18) 0.0288(16) 0.0047(15)
C200 0.0496(16) 0.0520(18) 0.0432(15) 0.0100(13) 0.0268(13) 0.0148(14)
C201 0.072(3) 0.100(4) 0.058(2) 0.022(3) 0.032(2) 0.022(3)
C202 0.057(2) 0.0294(14) 0.072(2) 0.0017(15) 0.0131(17) -0.0022(13)
C203 0.061(2) 0.0380(17) 0.069(2) 0.0094(16) 0.0212(18) 0.0043(15)
C204 0.069(3) 0.085(4) 0.070(3) 0.024(3) 0.036(2) 0.018(3)
C205 0.071(3) 0.116(5) 0.054(2) 0.017(3) 0.024(2) 0.021(3)
C206 0.074(3) 0.066(3) 0.054(2) 0.021(2) 0.0198(19) 0.003(2)
C207 0.059(2) 0.0387(16) 0.068(2) 0.0101(15) 0.0323(18) -0.0005(14)
C208 0.075(3) 0.056(2) 0.104(4) 0.004(3) 0.055(3) -0.002(2)
C209 0.062(2) 0.060(3) 0.082(3) 0.006(2) 0.033(2) 0.005(2)
C210 0.127(6) 0.074(4) 0.084(4) 0.011(3) -0.008(4) 0.007(4)
C211 0.123(7) 0.301(19) 0.109(7) 0.047(9) 0.059(6) 0.096(10)
C212 0.124(6) 0.135(7) 0.083(4) 0.010(4) 0.050(4) 0.046(6)
C213 0.099(7) 0.30(2) 0.221(14) 0.050(16) 0.068(9) 0.041(10)
C214 0.125(7) 0.258(16) 0.070(4) 0.018(7) 0.023(4) -0.037(9)
C215 0.107(6) 0.151(10) 0.45(2) -0.153(14) 0.152(11) -0.027(6)
N1 0.0419(11) 0.0288(10) 0.0337(10) 0.0023(8) 0.0241(9) 0.0035(8)
N2 0.0719(18) 0.0249(10) 0.0430(12) 0.0042(9) 0.0366(13) 0.0069(11)
N3 0.0605(15) 0.0284(10) 0.0363(11) 0.0004(9) 0.0291(11) 0.0035(10)
N4 0.0387(11) 0.0306(10) 0.0338(10) 0.0053(8) 0.0231(9) 0.0074(8)
N5 0.0433(11) 0.0253(9) 0.0385(11) 0.0075(8) 0.0278(10) 0.0089(8)
N6 0.0498(13) 0.0244(9) 0.0326(10) -0.0006(8) 0.0234(9) 0.0007(9)
N7 0.0521(13) 0.0234(9) 0.0351(10) 0.0019(8) 0.0241(10) 0.0018(9)
N8 0.0466(12) 0.0312(10) 0.0320(10) 0.0031(8) 0.0249(9) 0.0052(9)
S1 0.0389(3) 0.0225(2) 0.0320(3) 0.00228(19) 0.0214(2) 0.0031(2)
S2 0.0993(7) 0.0256(3) 0.0494(4) 0.0034(3) 0.0511(5) 0.0108(4)
S3 0.0365(3) 0.0245(2) 0.0291(2) 0.00156(19) 0.0194(2) 0.0017(2)
S4 0.0365(3) 0.0214(2) 0.0311(3) 0.00138(19) 0.0201(2) 0.0018(2)
S5 0.0669(4) 0.0218(3) 0.0368(3) 0.0007(2) 0.0314(3) 0.0034(3)
S6 0.0381(3) 0.0230(2) 0.0302(3) 0.00204(19) 0.0207(2) 0.0019(2)

loop_
_atom_type_symbol
_atom_type_description
_atom_type_scat_dispersion_real
_atom_type_scat_dispersion_imag
_atom_type_scat_source
C C 0.0033 0.0016 'International Tables Vol C Tables 4.2.6.8 and 6.1.1.4'
H H 0.0000 0.0000 'International Tables Vol C Tables 4.2.6.8 and 6.1.1.4'
N N 0.0061 0.0033 'International Tables Vol C Tables 4.2.6.8 and 6.1.1.4'
S S 0.1246 0.1234 'International Tables Vol C Tables 4.2.6.8 and 6.1.1.4'

loop_
_geom_angle_atom_site_label_1
_geom_angle_atom_site_label_2
_geom_angle_atom_site_label_3
_geom_angle
_geom_angle_site_symmetry_1
_geom_angle_site_symmetry_3
_geom_angle_publ_flag
C4 C1 H1A 109.5 . . ?
C4 C1 H1B 109.5 . . ?
H1A C1 H1B 109.5 . . ?
C4 C1 H1C 109.5 . . ?
H1A C1 H1C 109.5 . . ?
H1B C1 H1C 109.5 . . ?
C4 C2 H2A 109.5 . . ?
C4 C2 H2B 109.5 . . ?
H2A C2 H2B 109.5 . . ?
C4 C2 H2C 109.5 . . ?
H2A C2 H2C 109.5 . . ?
H2B C2 H2C 109.5 . . ?
C4 C3 H3A 109.5 . . ?
C4 C3 H3B 109.5 . . ?
H3A C3 H3B 109.5 . . ?
C4 C3 H3C 109.5 . . ?
H3A C3 H3C 109.5 . . ?
H3B C3 H3C 109.5 . . ?
C2 C4 C3 107.5(3) . . ?
C2 C4 C1 109.3(3) . . ?
C3 C4 C1 109.3(3) . . ?
C2 C4 C5 111.1(3) . . ?
C3 C4 C5 111.1(3) . . ?
C1 C4 C5 108.5(3) . . ?
C6 C5 C10 116.6(3) . . ?
C6 C5 C4 122.2(3) . . ?
C10 C5 C4 121.2(3) . . ?
C5 C6 C7 121.8(3) . . ?
C5 C6 H6 119.1 . . ?
C7 C6 H6 119.1 . . ?
C6 C7 C8 120.8(3) . . ?
C6 C7 H7 119.6 . . ?
C8 C7 H7 119.6 . . ?
C7 C8 N1 120.3(2) . . ?
C7 C8 C9 118.3(2) . . ?
N1 C8 C9 121.3(2) . . ?
C10 C9 C8 118.9(2) . . ?
C10 C9 C21 119.6(2) . . ?
C8 C9 C21 121.5(2) . . ?
C5 C10 C9 123.5(3) . . ?
C5 C10 H10 118.3 . . ?
C9 C10 H10 118.3 . . ?
C12 C11 C16 119.5(2) . . ?
C12 C11 N1 119.9(2) . . ?
C16 C11 N1 120.4(3) . . ?
C11 C12 C13 120.2(3) . . ?
C11 C12 H12 119.9 . . ?
C13 C12 H12 119.9 . . ?
C14 C13 C12 121.8(3) . . ?
C14 C13 H13 119.1 . . ?
C12 C13 H13 119.1 . . ?
C13 C14 C15 117.0(2) . . ?
C13 C14 C17 121.2(2) . . ?
C15 C14 C17 121.8(2) . . ?
C14 C15 C16 121.7(3) . . ?
C14 C15 H15 119.1 . . ?
C16 C15 H15 119.1 . . ?
C11 C16 C15 119.8(3) . . ?
C11 C16 H16 120.1 . . ?
C15 C16 H16 120.1 . . ?
C18 C17 C19 108.3(3) . . ?
C18 C17 C14 111.2(2) . . ?
C19 C17 C14 111.9(2) . . ?
C18 C17 C20 108.6(3) . . ?
C19 C17 C20 108.4(3) . . ?
C14 C17 C20 108.3(2) . . ?
C17 C18 H18A 109.5 . . ?
C17 C18 H18B 109.5 . . ?
H18A C18 H18B 109.5 . . ?
C17 C18 H18C 109.5 . . ?
H18A C18 H18C 109.5 . . ?
H18B C18 H18C 109.5 . . ?
C17 C19 H19A 109.5 . . ?
C17 C19 H19B 109.5 . . ?
H19A C19 H19B 109.5 . . ?
C17 C19 H19C 109.5 . . ?
H19A C19 H19C 109.5 . . ?
H19B C19 H19C 109.5 . . ?
C17 C20 H20A 109.5 . . ?
C17 C20 H20B 109.5 . . ?
H20A C20 H20B 109.5 . . ?
C17 C20 H20C 109.5 . . ?
H20A C20 H20C 109.5 . . ?
H20B C20 H20C 109.5 . . ?
C34 C21 C9 106.9(2) . . ?
C34 C21 C33 111.3(2) . . ?
C9 C21 C33 114.3(2) . . ?
C34 C21 C22 110.9(2) . . ?
C9 C21 C22 112.9(2) . . ?
C33 C21 C22 100.5(2) . . ?
C23 C22 C27 120.8(3) . . ?
C23 C22 C21 128.5(3) . . ?
C27 C22 C21 110.6(2) . . ?
C22 C23 C24 118.5(3) . . ?
C22 C23 H23 120.8 . . ?
C24 C23 H23 120.8 . . ?
C23 C24 C25 120.5(3) . . ?
C23 C24 H24 119.7 . . ?
C25 C24 H24 119.7 . . ?
C26 C25 C24 121.1(3) . . ?
C26 C25 H25 119.5 . . ?
C24 C25 H25 119.5 . . ?
C25 C26 C27 118.8(3) . . ?
C25 C26 H26 120.6 . . ?
C27 C26 H26 120.6 . . ?
C26 C27 C22 120.3(3) . . ?
C26 C27 C28 131.0(3) . . ?
C22 C27 C28 108.8(2) . . ?
C33 C28 C29 119.9(3) . . ?
C33 C28 C27 108.9(2) . . ?
C29 C28 C27 131.2(3) . . ?
C30 C29 C28 119.2(3) . . ?
C30 C29 H29 120.4 . . ?
C28 C29 H29 120.4 . . ?
C29 C30 C31 121.2(3) . . ?
C29 C30 H30 119.4 . . ?
C31 C30 H30 119.4 . . ?
C30 C31 C32 120.3(3) . . ?
C30 C31 H31 119.9 . . ?
C32 C31 H31 119.9 . . ?
C33 C32 C31 119.0(3) . . ?
C33 C32 H32 120.5 . . ?
C31 C32 H32 120.5 . . ?
C32 C33 C28 120.5(3) . . ?
C32 C33 C21 128.6(2) . . ?
C28 C33 C21 111.0(2) . . ?
C35 C34 C21 124.8(2) . . ?
C35 C34 S1 112.05(18) . . ?
C21 C34 S1 122.40(18) . . ?
C34 C35 N1 120.6(2) . . ?
C34 C35 C36 112.7(2) . . ?
N1 C35 C36 126.6(2) . . ?
C37 C36 C35 112.3(2) . . ?
C37 C36 H36 123.8 . . ?
C35 C36 H36 123.8 . . ?
C36 C37 C38 127.3(2) . . ?
C36 C37 S1 111.18(18) . . ?
C38 C37 S1 121.47(18) . . ?
C39 C38 C43 114.9(2) . . ?
C39 C38 C37 122.5(2) . . ?
C43 C38 C37 122.5(2) . . ?
C38 C39 C40 123.2(2) . . ?
C38 C39 H39 118.4 . . ?
C40 C39 H39 118.4 . . ?
C41 C40 C39 123.7(2) . . ?
C41 C40 H40 118.1 . . ?
C39 C40 H40 118.1 . . ?
C40 C41 C42 115.4(2) . . ?
C40 C41 C44 122.3(2) . . ?
C42 C41 C44 122.2(2) . . ?
N3 C42 C43 113.3(2) . . ?
N3 C42 C41 126.2(2) . . ?
C43 C42 C41 120.5(2) . . ?
N2 C43 C42 113.2(2) . . ?
N2 C43 C38 124.6(2) . . ?
C42 C43 C38 122.2(2) . . ?
C45 C44 C41 129.2(2) . . ?
C45 C44 S3 111.02(19) . . ?
C41 C44 S3 119.82(18) . . ?
C44 C45 C46 112.3(2) . . ?
C44 C45 H45 123.8 . . ?
C46 C45 H45 123.8 . . ?
C47 C46 N4 120.8(2) . . ?
C47 C46 C45 113.4(2) . . ?
N4 C46 C45 125.8(2) . . ?
C46 C47 C48 123.5(2) . . ?
C46 C47 S3 111.14(19) . . ?
C48 C47 S3 124.00(18) . . ?
C47 C48 C51 115.2(2) . . ?
C47 C48 C49 107.5(2) . . ?
C51 C48 C49 111.4(2) . . ?
C47 C48 C62 110.2(2) . . ?
C51 C48 C62 101.8(2) . . ?
C49 C48 C62 110.6(2) . . ?
C73 C49 C50 119.0(2) . . ?
C73 C49 C48 120.4(2) . . ?
C50 C49 C48 120.5(2) . . ?
N4 C50 C76 120.2(2) . . ?
N4 C50 C49 121.2(2) . . ?
C76 C50 C49 118.5(2) . . ?
C52 C51 C56 122.4(3) . . ?
C52 C51 C48 127.5(3) . . ?
C56 C51 C48 110.0(3) . . ?
C51 C52 C53 117.3(4) . . ?
C51 C52 H52 121.3 . . ?
C53 C52 H52 121.3 . . ?
C52 C53 C54 119.9(4) . . ?
C52 C53 H53 120.1 . . ?
C54 C53 H53 120.1 . . ?
C55 C54 C53 121.9(3) . . ?
C55 C54 H54 119.1 . . ?
C53 C54 H54 119.1 . . ?
C54 C55 C56 118.8(4) . . ?
C54 C55 H55 120.6 . . ?
C56 C55 H55 120.6 . . ?
C55 C56 C51 119.7(4) . . ?
C55 C56 C57 131.2(4) . . ?
C51 C56 C57 109.1(3) . . ?
C62 C57 C58 118.3(4) . . ?
C62 C57 C56 108.6(3) . . ?
C58 C57 C56 133.0(3) . . ?
C59 C58 C57 119.4(4) . . ?
C59 C58 H58 120.3 . . ?
C57 C58 H58 120.3 . . ?
C58 C59 C60 122.0(4) . . ?
C58 C59 H59 119.0 . . ?
C60 C59 H59 119.0 . . ?
C59 C60 C61 119.7(4) . . ?
C59 C60 H60 120.1 . . ?
C61 C60 H60 120.1 . . ?
C62 C61 C60 118.6(3) . . ?
C62 C61 H61 120.7 . . ?
C60 C61 H61 120.7 . . ?
C61 C62 C57 122.0(3) . . ?
C61 C62 C48 127.9(3) . . ?
C57 C62 C48 110.1(3) . . ?
C64 C63 C68 119.3(2) . . ?
C64 C63 N4 121.1(2) . . ?
C68 C63 N4 119.6(2) . . ?
C65 C64 C63 120.2(3) . . ?
C65 C64 H64 119.9 . . ?
C63 C64 H64 119.9 . . ?
C64 C65 C66 121.5(3) . . ?
C64 C65 H65 119.2 . . ?
C66 C65 H65 119.2 . . ?
C65 C66 C67 117.5(2) . . ?
C65 C66 C69 120.4(2) . . ?
C67 C66 C69 122.0(2) . . ?
C68 C67 C66 121.2(3) . . ?
C68 C67 H67 119.4 . . ?
C66 C67 H67 119.4 . . ?
C67 C68 C63 120.3(3) . . ?
C67 C68 H68 119.9 . . ?
C63 C68 H68 119.9 . . ?
C72 C69 C71 108.2(3) . . ?
C72 C69 C70 109.2(3) . . ?
C71 C69 C70 108.5(3) . . ?
C72 C69 C66 111.7(2) . . ?
C71 C69 C66 111.0(3) . . ?
C70 C69 C66 108.2(2) . . ?
C69 C70 H70A 109.5 . . ?
C69 C70 H70B 109.5 . . ?
H70A C70 H70B 109.5 . . ?
C69 C70 H70C 109.5 . . ?
H70A C70 H70C 109.5 . . ?
H70B C70 H70C 109.5 . . ?
C69 C71 H71A 109.5 . . ?
C69 C71 H71B 109.5 . . ?
H71A C71 H71B 109.5 . . ?
C69 C71 H71C 109.5 . . ?
H71A C71 H71C 109.5 . . ?
H71B C71 H71C 109.5 . . ?
C69 C72 H72A 109.5 . . ?
C69 C72 H72B 109.5 . . ?
H72A C72 H72B 109.5 . . ?
C69 C72 H72C 109.5 . . ?
H72A C72 H72C 109.5 . . ?
H72B C72 H72C 109.5 . . ?
C74 C73 C49 123.2(2) . . ?
C74 C73 H73 118.4 . . ?
C49 C73 H73 118.4 . . ?
C73 C74 C75 117.2(2) . . ?
C73 C74 C77 119.1(2) . . ?
C75 C74 C77 123.7(2) . . ?
C76 C75 C74 121.2(2) . . ?
C76 C75 H75 119.4 . . ?
C74 C75 H75 119.4 . . ?
C75 C76 C50 120.8(2) . . ?
C75 C76 H76 119.6 . . ?
C50 C76 H76 119.6 . . ?
C79 C77 C80 110.2(3) . . ?
C79 C77 C78 108.7(4) . . ?
C80 C77 C78 107.3(3) . . ?
C79 C77 C74 109.0(3) . . ?
C80 C77 C74 111.8(3) . . ?
C78 C77 C74 109.8(3) . . ?
C77 C78 H78A 109.5 . . ?
C77 C78 H78B 109.5 . . ?
H78A C78 H78B 109.5 . . ?
C77 C78 H78C 109.5 . . ?
H78A C78 H78C 109.5 . . ?
H78B C78 H78C 109.5 . . ?
C77 C79 H79A 109.5 . . ?
C77 C79 H79B 109.5 . . ?
H79A C79 H79B 109.5 . . ?
C77 C79 H79C 109.5 . . ?
H79A C79 H79C 109.5 . . ?
H79B C79 H79C 109.5 . . ?
C77 C80 H80A 109.5 . . ?
C77 C80 H80B 109.5 . . ?
H80A C80 H80B 109.5 . . ?
C77 C80 H80C 109.5 . . ?
H80A C80 H80C 109.5 . . ?
H80B C80 H80C 109.5 . . ?
C82 C81 C86 116.9(2) . . ?
C82 C81 C153 121.8(2) . . ?
C86 C81 C153 121.4(2) . . ?
C81 C82 C83 122.9(2) . . ?
C81 C82 H82 118.6 . . ?
C83 C82 H82 118.6 . . ?
C82 C83 C84 119.1(2) . . ?
C82 C83 C87 119.6(2) . . ?
C84 C83 C87 121.3(2) . . ?
C85 C84 N5 120.4(2) . . ?
C85 C84 C83 118.7(2) . . ?
N5 C84 C83 120.8(2) . . ?
C86 C85 C84 120.7(2) . . ?
C86 C85 H85 119.6 . . ?
C84 C85 H85 119.6 . . ?
C85 C86 C81 121.7(2) . . ?
C85 C86 H86 119.1 . . ?
C81 C86 H86 119.1 . . ?
C106 C87 C88 114.7(2) . . ?
C106 C87 C99 111.3(2) . . ?
C88 C87 C99 101.6(2) . . ?
C106 C87 C83 107.30(19) . . ?
C88 C87 C83 111.5(2) . . ?
C99 C87 C83 110.4(2) . . ?
C89 C88 C93 121.0(3) . . ?
C89 C88 C87 128.6(2) . . ?
C93 C88 C87 110.3(3) . . ?
C88 C89 C90 118.6(3) . . ?
C88 C89 H89 120.7 . . ?
C90 C89 H89 120.7 . . ?
C91 C90 C89 119.9(4) . . ?
C91 C90 H90 120.1 . . ?
C89 C90 H90 120.1 . . ?
C92 C91 C90 121.5(3) . . ?
C92 C91 H91 119.3 . . ?
C90 C91 H91 119.3 . . ?
C91 C92 C93 119.3(3) . . ?
C91 C92 H92 120.3 . . ?
C93 C92 H92 120.3 . . ?
C92 C93 C88 119.6(4) . . ?
C92 C93 C94 131.6(3) . . ?
C88 C93 C94 108.7(3) . . ?
C95 C94 C99 119.7(4) . . ?
C95 C94 C93 131.3(4) . . ?
C99 C94 C93 109.0(3) . . ?
C96 C95 C94 118.8(4) . . ?
C96 C95 H95 120.6 . . ?
C94 C95 H95 120.6 . . ?
C95 C96 C97 121.3(3) . . ?
C95 C96 H96 119.4 . . ?
C97 C96 H96 119.4 . . ?
C98 C97 C96 119.9(4) . . ?
C98 C97 H97 120.0 . . ?
C96 C97 H97 120.0 . . ?
C99 C98 C97 118.8(4) . . ?
C99 C98 H98 120.6 . . ?
C97 C98 H98 120.6 . . ?
C98 C99 C94 121.5(3) . . ?
C98 C99 C87 128.3(3) . . ?
C94 C99 C87 110.1(3) . . ?
C101 C100 C105 119.6(2) . . ?
C101 C100 N5 119.3(2) . . ?
C105 C100 N5 121.0(2) . . ?
C100 C101 C102 119.9(2) . . ?
C100 C101 H101 120.0 . . ?
C102 C101 H101 120.0 . . ?
C101 C102 C103 121.4(3) . . ?
C101 C102 H102 119.3 . . ?
C103 C102 H102 119.3 . . ?
C102 C103 C104 117.7(2) . . ?
C102 C103 C145 122.3(2) . . ?
C104 C103 C145 120.0(2) . . ?
C105 C104 C103 121.6(2) . . ?
C105 C104 H104 119.2 . . ?
C103 C104 H104 119.2 . . ?
C100 C105 C104 119.8(2) . . ?
C100 C105 H105 120.1 . . ?
C104 C105 H105 120.1 . . ?
C107 C106 C87 123.8(2) . . ?
C107 C106 S4 111.20(18) . . ?
C87 C106 S4 124.14(18) . . ?
C106 C107 N5 120.8(2) . . ?
C106 C107 C108 113.4(2) . . ?
N5 C107 C108 125.8(2) . . ?
C109 C108 C107 112.3(2) . . ?
C109 C108 H108 123.8 . . ?
C107 C108 H108 123.8 . . ?
C108 C109 C110 128.3(2) . . ?
C108 C109 S4 111.37(18) . . ?
C110 C109 S4 120.32(18) . . ?
C111 C110 C115 115.1(2) . . ?
C111 C110 C109 123.4(2) . . ?
C115 C110 C109 121.5(2) . . ?
C110 C111 C112 123.8(2) . . ?
C110 C111 H111 118.1 . . ?
C112 C111 H111 118.1 . . ?
C113 C112 C111 122.9(2) . . ?
C113 C112 H112 118.6 . . ?
C111 C112 H112 118.6 . . ?
C112 C113 C114 115.1(2) . . ?
C112 C113 C116 123.0(2) . . ?
C114 C113 C116 121.9(2) . . ?
N7 C114 C113 124.7(2) . . ?
N7 C114 C115 113.3(2) . . ?
C113 C114 C115 122.0(2) . . ?
N6 C115 C110 126.2(2) . . ?
N6 C115 C114 112.8(2) . . ?
C110 C115 C114 121.0(2) . . ?
C117 C116 C113 127.9(2) . . ?
C117 C116 S6 110.75(18) . . ?
C113 C116 S6 121.30(18) . . ?
C116 C117 C118 112.5(2) . . ?
C116 C117 H117 123.7 . . ?
C118 C117 H117 123.7 . . ?
C119 C118 N8 120.9(2) . . ?
C119 C118 C117 112.8(2) . . ?
N8 C118 C117 126.3(2) . . ?
C118 C119 C120 124.8(2) . . ?
C118 C119 S6 111.76(18) . . ?
C120 C119 S6 122.82(18) . . ?
C119 C120 C133 107.3(2) . . ?
C119 C120 C132 112.1(2) . . ?
C133 C120 C132 114.5(2) . . ?
C119 C120 C121 111.1(2) . . ?
C133 C120 C121 111.1(2) . . ?
C132 C120 C121 100.6(2) . . ?
C122 C121 C126 121.0(2) . . ?
C122 C121 C120 128.0(2) . . ?
C126 C121 C120 111.0(2) . . ?
C121 C122 C123 117.9(3) . . ?
C121 C122 H122 121.1 . . ?
C123 C122 H122 121.1 . . ?
C124 C123 C122 121.5(3) . . ?
C124 C123 H123 119.2 . . ?
C122 C123 H123 119.2 . . ?
C123 C124 C125 120.4(3) . . ?
C123 C124 H124 119.8 . . ?
C125 C124 H124 119.8 . . ?
C126 C125 C124 118.3(3) . . ?
C126 C125 H125 120.8 . . ?
C124 C125 H125 120.8 . . ?
C125 C126 C121 120.9(3) . . ?
C125 C126 C127 130.5(3) . . ?
C121 C126 C127 108.7(2) . . ?
C128 C127 C132 120.2(3) . . ?
C128 C127 C126 131.1(3) . . ?
C132 C127 C126 108.7(2) . . ?
C127 C128 C129 118.6(3) . . ?
C127 C128 H128 120.7 . . ?
C129 C128 H128 120.7 . . ?
C130 C129 C128 120.6(3) . . ?
C130 C129 H129 119.7 . . ?
C128 C129 H129 119.7 . . ?
C129 C130 C131 120.9(3) . . ?
C129 C130 H130 119.5 . . ?
C131 C130 H130 119.5 . . ?
C132 C131 C130 118.7(3) . . ?
C132 C131 H131 120.7 . . ?
C130 C131 H131 120.7 . . ?
C131 C132 C127 121.0(3) . . ?
C131 C132 C120 128.1(2) . . ?
C127 C132 C120 110.9(2) . . ?
C138 C133 C134 119.1(2) . . ?
C138 C133 C120 118.6(2) . . ?
C134 C133 C120 122.1(2) . . ?
C135 C134 N8 120.7(3) . . ?
C135 C134 C133 118.4(3) . . ?
N8 C134 C133 120.9(2) . . ?
C136 C135 C134 120.8(3) . . ?
C136 C135 H135 119.6 . . ?
C134 C135 H135 119.6 . . ?
C135 C136 C137 121.7(3) . . ?
C135 C136 H136 119.2 . . ?
C137 C136 H136 119.2 . . ?
C138 C137 C136 117.0(3) . . ?
C138 C137 C160 120.5(3) . . ?
C136 C137 C160 122.4(3) . . ?
C137 C138 C133 122.8(3) . . ?
C137 C138 H138 118.6 . . ?
C133 C138 H138 118.6 . . ?
C140 C139 C144 119.6(3) . . ?
C140 C139 N8 119.9(3) . . ?
C144 C139 N8 120.5(3) . . ?
C139 C140 C141 120.3(3) . . ?
C139 C140 H140 119.8 . . ?
C141 C140 H140 119.8 . . ?
C140 C141 C142 121.5(3) . . ?
C140 C141 H141 119.2 . . ?
C142 C141 H141 119.2 . . ?
C141 C142 C143 117.0(3) . . ?
C141 C142 C149 121.0(3) . . ?
C143 C142 C149 121.9(2) . . ?
C144 C143 C142 121.6(3) . . ?
C144 C143 H143 119.2 . . ?
C142 C143 H143 119.2 . . ?
C139 C144 C143 119.9(3) . . ?
C139 C144 H144 120.0 . . ?
C143 C144 H144 120.0 . . ?
C148 C145 C147 107.4(3) . . ?
C148 C145 C103 111.7(2) . . ?
C147 C145 C103 110.5(3) . . ?
C148 C145 C146 109.6(3) . . ?
C147 C145 C146 109.1(3) . . ?
C103 C145 C146 108.4(2) . . ?
C145 C146 H14A 109.5 . . ?
C145 C146 H14B 109.5 . . ?
H14A C146 H14B 109.5 . . ?
C145 C146 H14C 109.5 . . ?
H14A C146 H14C 109.5 . . ?
H14B C146 H14C 109.5 . . ?
C145 C147 H14D 109.5 . . ?
C145 C147 H14E 109.5 . . ?
H14D C147 H14E 109.5 . . ?
C145 C147 H14F 109.5 . . ?
H14D C147 H14F 109.5 . . ?
H14E C147 H14F 109.5 . . ?
C145 C148 H14G 109.5 . . ?
C145 C148 H14H 109.5 . . ?
H14G C148 H14H 109.5 . . ?
C145 C148 H14I 109.5 . . ?
H14G C148 H14I 109.5 . . ?
H14H C148 H14I 109.5 . . ?
C152 C149 C151 107.9(3) . . ?
C152 C149 C142 110.8(2) . . ?
C151 C149 C142 112.6(3) . . ?
C152 C149 C150 108.0(3) . . ?
C151 C149 C150 109.1(3) . . ?
C142 C149 C150 108.3(2) . . ?
C149 C150 H15A 109.5 . . ?
C149 C150 H15B 109.5 . . ?
H15A C150 H15B 109.5 . . ?
C149 C150 H15C 109.5 . . ?
H15A C150 H15C 109.5 . . ?
H15B C150 H15C 109.5 . . ?
C149 C151 H15D 109.5 . . ?
C149 C151 H15E 109.5 . . ?
H15D C151 H15E 109.5 . . ?
C149 C151 H15F 109.5 . . ?
H15D C151 H15F 109.5 . . ?
H15E C151 H15F 109.5 . . ?
C149 C152 H15G 109.5 . . ?
C149 C152 H15H 109.5 . . ?
H15G C152 H15H 109.5 . . ?
C149 C152 H15I 109.5 . . ?
H15G C152 H15I 109.5 . . ?
H15H C152 H15I 109.5 . . ?
C157 C153 C159 112.5(5) . . ?
C154 C153 C81 111.4(5) . . ?
C157 C153 C81 111.5(3) . . ?
C159 C153 C81 112.8(3) . . ?
C154 C153 C156 114.4(7) . . ?
C81 C153 C156 111.6(4) . . ?
C157 C153 C155 108.4(5) . . ?
C159 C153 C155 104.0(5) . . ?
C81 C153 C155 107.1(3) . . ?
C154 C153 C158 110.5(9) . . ?
C81 C153 C158 106.0(4) . . ?
C156 C153 C158 102.1(6) . . ?
C153 C154 H15J 109.5 . . ?
C153 C154 H15K 109.5 . . ?
H15J C154 H15K 109.5 . . ?
C153 C154 H15L 109.5 . . ?
H15J C154 H15L 109.5 . . ?
H15K C154 H15L 109.5 . . ?
C153 C155 H15M 109.5 . . ?
C153 C155 H15N 109.5 . . ?
H15M C155 H15N 109.5 . . ?
C153 C155 H15O 109.5 . . ?
H15M C155 H15O 109.5 . . ?
H15N C155 H15O 109.5 . . ?
C153 C156 H15P 109.5 . . ?
C153 C156 H15Q 109.5 . . ?
H15P C156 H15Q 109.5 . . ?
C153 C156 H15R 109.5 . . ?
H15P C156 H15R 109.5 . . ?
H15Q C156 H15R 109.5 . . ?
C153 C157 H15S 109.5 . . ?
C153 C157 H15T 109.5 . . ?
H15S C157 H15T 109.5 . . ?
C153 C157 H15U 109.5 . . ?
H15S C157 H15U 109.5 . . ?
H15T C157 H15U 109.5 . . ?
C153 C158 H15V 109.5 . . ?
C153 C158 H15W 109.5 . . ?
H15V C158 H15W 109.5 . . ?
C153 C158 H154 109.5 . . ?
H15V C158 H154 109.5 . . ?
H15W C158 H154 109.5 . . ?
C153 C159 H151 109.5 . . ?
C153 C159 H152 109.5 . . ?
H151 C159 H152 109.5 . . ?
C153 C159 H153 109.5 . . ?
H151 C159 H153 109.5 . . ?
H152 C159 H153 109.5 . . ?
C162 C160 C164 115.5(11) . . ?
C165 C160 C161 123.0(9) . . ?
C162 C160 C137 116.0(6) . . ?
C165 C160 C137 115.1(4) . . ?
C164 C160 C137 111.8(5) . . ?
C161 C160 C137 108.2(5) . . ?
C162 C160 C166 101.5(9) . . ?
C164 C160 C166 104.2(8) . . ?
C137 C160 C166 106.0(4) . . ?
C165 C160 C163 103.4(7) . . ?
C161 C160 C163 102.3(6) . . ?
C137 C160 C163 101.6(5) . . ?
C160 C161 H16A 109.5 . . ?
C160 C161 H16B 109.5 . . ?
H16A C161 H16B 109.5 . . ?
C160 C161 H16C 109.5 . . ?
H16A C161 H16C 109.5 . . ?
H16B C161 H16C 109.5 . . ?
C160 C162 H16D 109.5 . . ?
C160 C162 H16E 109.5 . . ?
H16D C162 H16E 109.5 . . ?
C160 C162 H16F 109.5 . . ?
H16D C162 H16F 109.5 . . ?
H16E C162 H16F 109.5 . . ?
C160 C163 H16G 109.5 . . ?
C160 C163 H16H 109.5 . . ?
H16G C163 H16H 109.5 . . ?
C160 C163 H16I 109.5 . . ?
H16G C163 H16I 109.5 . . ?
H16H C163 H16I 109.5 . . ?
C160 C164 H16J 109.5 . . ?
C160 C164 H16K 109.5 . . ?
H16J C164 H16K 109.5 . . ?
C160 C164 H16L 109.5 . . ?
H16J C164 H16L 109.5 . . ?
H16K C164 H16L 109.5 . . ?
C160 C165 H16M 109.5 . . ?
C160 C165 H16N 109.5 . . ?
H16M C165 H16N 109.5 . . ?
C160 C165 H16O 109.5 . . ?
H16M C165 H16O 109.5 . . ?
H16N C165 H16O 109.5 . . ?
C160 C166 H16P 109.5 . . ?
C160 C166 H16Q 109.5 . . ?
H16P C166 H16Q 109.5 . . ?
C160 C166 H16R 109.5 . . ?
H16P C166 H16R 109.5 . . ?
H16Q C166 H16R 109.5 . . ?
C168 C167 C172 122.1(4) . . ?
C168 C167 H167 118.9 . . ?
C172 C167 H167 118.9 . . ?
C167 C168 C169 120.1(4) . . ?
C167 C168 H168 120.0 . . ?
C169 C168 H168 120.0 . . ?
C168 C169 C170 119.2(3) . . ?
C168 C169 H169 120.4 . . ?
C170 C169 H169 120.4 . . ?
C171 C170 C169 120.0(4) . . ?
C171 C170 H170 120.0 . . ?
C169 C170 H170 120.0 . . ?
C170 C171 C172 120.2(4) . . ?
C170 C171 H171 119.9 . . ?
C172 C171 H171 119.9 . . ?
C167 C172 C171 118.4(3) . . ?
C167 C172 C173 120.9(3) . . ?
C171 C172 C173 120.7(3) . . ?
C172 C173 H17A 109.5 . . ?
C172 C173 H17B 109.5 . . ?
H17A C173 H17B 109.5 . . ?
C172 C173 H17C 109.5 . . ?
H17A C173 H17C 109.5 . . ?
H17B C173 H17C 109.5 . . ?
C175 C174 C179 120.8(4) . . ?
C175 C174 H174 119.6 . . ?
C179 C174 H174 119.6 . . ?
C174 C175 C176 120.1(4) . . ?
C174 C175 H175 120.0 . . ?
C176 C175 H175 120.0 . . ?
C177 C176 C175 120.7(4) . . ?
C177 C176 H176 119.7 . . ?
C175 C176 H176 119.7 . . ?
C176 C177 C178 120.4(4) . . ?
C176 C177 H177 119.8 . . ?
C178 C177 H177 119.8 . . ?
C177 C178 C179 119.1(4) . . ?
C177 C178 H178 120.4 . . ?
C179 C178 H178 120.4 . . ?
C174 C179 C180 114.7(6) . . ?
C174 C179 C178 118.9(4) . . ?
C180 C179 C178 126.4(6) . . ?
C179 C180 H18D 109.5 . . ?
C179 C180 H18E 109.5 . . ?
H18D C180 H18E 109.5 . . ?
C179 C180 H18F 109.5 . . ?
H18D C180 H18F 109.5 . . ?
H18E C180 H18F 109.5 . . ?
C182 C181 C186 120.0 . . ?
C182 C181 H181 120.0 . . ?
C186 C181 H181 120.0 . . ?
C183 C182 C181 120.0 . . ?
C183 C182 H182 120.0 . . ?
C181 C182 H182 120.0 . . ?
C182 C183 C184 120.0 . . ?
C182 C183 H183 120.0 . . ?
C184 C183 H183 120.0 . . ?
C183 C184 C185 120.0 . . ?
C183 C184 H184 120.0 . . ?
C185 C184 H184 120.0 . . ?
C184 C185 C186 120.0 . . ?
C184 C185 H185 120.0 . . ?
C186 C185 H185 120.0 . . ?
C187 C186 C185 122.9(7) . . ?
C187 C186 C181 116.9(7) . . ?
C185 C186 C181 120.0 . . ?
C186 C187 H18G 109.5 . . ?
C186 C187 H18H 109.5 . . ?
H18G C187 H18H 109.5 . . ?
C186 C187 H18I 109.5 . . ?
H18G C187 H18I 109.5 . . ?
H18H C187 H18I 109.5 . . ?
C189 C188 C193 121.3(6) . . ?
C189 C188 H188 119.3 . . ?
C193 C188 H188 119.3 . . ?
C190 C189 C188 120.7(8) . . ?
C190 C189 H189 119.6 . . ?
C188 C189 H189 119.6 . . ?
C191 C190 C189 123.0(9) . . ?
C191 C190 H190 118.5 . . ?
C189 C190 H190 118.5 . . ?
C190 C191 C192 119.2(6) . . ?
C190 C191 H191 120.4 . . ?
C192 C191 H191 120.4 . . ?
C193 C192 C191 117.7(6) . . ?
C193 C192 H192 121.2 . . ?
C191 C192 H192 121.2 . . ?
C188 C193 C192 117.8(6) . . ?
C188 C193 C194 119.5(5) . . ?
C192 C193 C194 122.5(6) . . ?
C193 C194 H19D 109.5 . . ?
C193 C194 H19E 109.5 . . ?
H19D C194 H19E 109.5 . . ?
C193 C194 H19F 109.5 . . ?
H19D C194 H19F 109.5 . . ?
H19E C194 H19F 109.5 . . ?
C200 C195 C196 119.1(5) . . ?
C200 C195 H195 120.5 . . ?
C196 C195 H195 120.5 . . ?
C197 C196 C195 121.9(5) . . ?
C197 C196 H196 119.1 . . ?
C195 C196 H196 119.1 . . ?
C196 C197 C198 119.4(4) . . ?
C196 C197 H197 120.3 . . ?
C198 C197 H197 120.3 . . ?
C197 C198 C199 119.3(5) . . ?
C197 C198 H198 120.3 . . ?
C199 C198 H198 120.3 . . ?
C200 C199 C198 120.3(4) . . ?
C200 C199 H199 119.8 . . ?
C198 C199 H199 119.8 . . ?
C195 C200 C199 120.0(4) . . ?
C195 C200 C201 122.4(4) . . ?
C199 C200 C201 117.6(4) . . ?
C200 C201 H20D 109.5 . . ?
C200 C201 H20E 109.5 . . ?
H20D C201 H20E 109.5 . . ?
C200 C201 H20F 109.5 . . ?
H20D C201 H20F 109.5 . . ?
H20E C201 H20F 109.5 . . ?
C207 C202 C203 118.9(4) . . ?
C207 C202 H202 120.5 . . ?
C203 C202 H202 120.5 . . ?
C204 C203 C202 117.5(4) . . ?
C204 C203 H203 121.3 . . ?
C202 C203 H203 121.3 . . ?
C203 C204 C205 121.9(5) . . ?
C203 C204 H204 119.0 . . ?
C205 C204 H204 119.0 . . ?
C206 C205 C204 119.8(5) . . ?
C206 C205 H205 120.1 . . ?
C204 C205 H205 120.1 . . ?
C207 C206 C205 121.8(5) . . ?
C207 C206 H206 119.1 . . ?
C205 C206 H206 119.1 . . ?
C206 C207 C202 120.2(4) . . ?
C206 C207 C208 122.2(5) . . ?
C202 C207 C208 117.7(5) . . ?
C207 C208 H20G 109.5 . . ?
C207 C208 H20H 109.5 . . ?
H20G C208 H20H 109.5 . . ?
C207 C208 H20I 109.5 . . ?
H20G C208 H20I 109.5 . . ?
H20H C208 H20I 109.5 . . ?
C210 C209 C214 120.0 . . ?
C210 C209 C215 126.5(8) . . ?
C214 C209 C215 113.4(8) . . ?
C211 C210 C209 120.0 . . ?
C211 C210 H210 120.0 . . ?
C209 C210 H210 120.0 . . ?
C210 C211 C212 120.0 . . ?
C210 C211 H211 120.0 . . ?
C212 C211 H211 120.0 . . ?
C211 C212 C213 120.0 . . ?
C211 C212 H212 120.0 . . ?
C213 C212 H212 120.0 . . ?
C214 C213 C212 120.0 . . ?
C214 C213 H213 120.0 . . ?
C212 C213 H213 120.0 . . ?
C213 C214 C209 120.0 . . ?
C213 C214 H214 120.0 . . ?
C209 C214 H214 120.0 . . ?
C209 C215 H21A 109.5 . . ?
C209 C215 H21B 109.5 . . ?
H21A C215 H21B 109.5 . . ?
C209 C215 H21C 109.5 . . ?
H21A C215 H21C 109.5 . . ?
H21B C215 H21C 109.5 . . ?
C35 N1 C8 117.7(2) . . ?
C35 N1 C11 120.8(2) . . ?
C8 N1 C11 119.4(2) . . ?
C43 N2 S2 106.21(19) . . ?
C42 N3 S2 106.35(19) . . ?
C46 N4 C50 118.1(2) . . ?
C46 N4 C63 121.5(2) . . ?
C50 N4 C63 120.4(2) . . ?
C107 N5 C84 118.3(2) . . ?
C107 N5 C100 121.2(2) . . ?
C84 N5 C100 120.2(2) . . ?
C115 N6 S5 106.50(18) . . ?
C114 N7 S5 106.17(18) . . ?
C118 N8 C134 118.2(2) . . ?
C118 N8 C139 121.1(2) . . ?
C134 N8 C139 119.9(2) . . ?
C34 S1 C37 91.70(12) . . ?
N3 S2 N2 100.97(13) . . ?
C47 S3 C44 92.17(12) . . ?
C106 S4 C109 91.73(12) . . ?
N6 S5 N7 101.22(12) . . ?
C119 S6 C116 92.15(12) . . ?

loop_
_geom_bond_atom_site_label_1
_geom_bond_atom_site_label_2
_geom_bond_distance
_geom_bond_site_symmetry_2
_geom_bond_publ_flag
C1 C4 1.529(5) . ?
C1 H1A 0.9800 . ?
C1 H1B 0.9800 . ?
C1 H1C 0.9800 . ?
C2 C4 1.522(5) . ?
C2 H2A 0.9800 . ?
C2 H2B 0.9800 . ?
C2 H2C 0.9800 . ?
C3 C4 1.526(6) . ?
C3 H3A 0.9800 . ?
C3 H3B 0.9800 . ?
C3 H3C 0.9800 . ?
C4 C5 1.532(4) . ?
C5 C6 1.392(5) . ?
C5 C10 1.393(4) . ?
C6 C7 1.392(4) . ?
C6 H6 0.9500 . ?
C7 C8 1.405(4) . ?
C7 H7 0.9500 . ?
C8 N1 1.406(3) . ?
C8 C9 1.409(4) . ?
C9 C10 1.394(4) . ?
C9 C21 1.529(3) . ?
C10 H10 0.9500 . ?
C11 C12 1.381(4) . ?
C11 C16 1.388(4) . ?
C11 N1 1.437(3) . ?
C12 C13 1.398(4) . ?
C12 H12 0.9500 . ?
C13 C14 1.394(4) . ?
C13 H13 0.9500 . ?
C14 C15 1.396(4) . ?
C14 C17 1.537(4) . ?
C15 C16 1.401(4) . ?
C15 H15 0.9500 . ?
C16 H16 0.9500 . ?
C17 C18 1.527(4) . ?
C17 C19 1.529(4) . ?
C17 C20 1.539(5) . ?
C18 H18A 0.9800 . ?
C18 H18B 0.9800 . ?
C18 H18C 0.9800 . ?
C19 H19A 0.9800 . ?
C19 H19B 0.9800 . ?
C19 H19C 0.9800 . ?
C20 H20A 0.9800 . ?
C20 H20B 0.9800 . ?
C20 H20C 0.9800 . ?
C21 C34 1.504(3) . ?
C21 C33 1.531(4) . ?
C21 C22 1.538(4) . ?
C22 C23 1.385(4) . ?
C22 C27 1.402(4) . ?
C23 C24 1.393(4) . ?
C23 H23 0.9500 . ?
C24 C25 1.396(6) . ?
C24 H24 0.9500 . ?
C25 C26 1.375(6) . ?
C25 H25 0.9500 . ?
C26 C27 1.392(4) . ?
C26 H26 0.9500 . ?
C27 C28 1.457(5) . ?
C28 C33 1.397(4) . ?
C28 C29 1.405(4) . ?
C29 C30 1.364(6) . ?
C29 H29 0.9500 . ?
C30 C31 1.387(5) . ?
C30 H30 0.9500 . ?
C31 C32 1.398(4) . ?
C31 H31 0.9500 . ?
C32 C33 1.385(4) . ?
C32 H32 0.9500 . ?
C34 C35 1.371(3) . ?
C34 S1 1.719(3) . ?
C35 N1 1.399(3) . ?
C35 C36 1.425(3) . ?
C36 C37 1.382(3) . ?
C36 H36 0.9500 . ?
C37 C38 1.459(3) . ?
C37 S1 1.738(3) . ?
C38 C39 1.382(3) . ?
C38 C43 1.443(3) . ?
C39 C40 1.413(3) . ?
C39 H39 0.9500 . ?
C40 C41 1.386(3) . ?
C40 H40 0.9500 . ?
C41 C42 1.441(4) . ?
C41 C44 1.454(3) . ?
C42 N3 1.341(3) . ?
C42 C43 1.437(3) . ?
C43 N2 1.343(3) . ?
C44 C45 1.379(3) . ?
C44 S3 1.735(3) . ?
C45 C46 1.429(3) . ?
C45 H45 0.9500 . ?
C46 C47 1.368(3) . ?
C46 N4 1.396(3) . ?
C47 C48 1.494(3) . ?
C47 S3 1.728(2) . ?
C48 C51 1.519(4) . ?
C48 C49 1.534(3) . ?
C48 C62 1.539(4) . ?
C49 C73 1.393(3) . ?
C49 C50 1.406(3) . ?
C50 N4 1.404(3) . ?
C50 C76 1.405(3) . ?
C51 C52 1.387(5) . ?
C51 C56 1.404(4) . ?
C52 C53 1.395(5) . ?
C52 H52 0.9500 . ?
C53 C54 1.422(7) . ?
C53 H53 0.9500 . ?
C54 C55 1.360(8) . ?
C54 H54 0.9500 . ?
C55 C56 1.388(5) . ?
C55 H55 0.9500 . ?
C56 C57 1.468(6) . ?
C57 C62 1.397(4) . ?
C57 C58 1.420(5) . ?
C58 C59 1.369(7) . ?
C58 H58 0.9500 . ?
C59 C60 1.383(6) . ?
C59 H59 0.9500 . ?
C60 C61 1.404(5) . ?
C60 H60 0.9500 . ?
C61 C62 1.387(5) . ?
C61 H61 0.9500 . ?
C63 C64 1.387(4) . ?
C63 C68 1.389(4) . ?
C63 N4 1.430(3) . ?
C64 C65 1.384(4) . ?
C64 H64 0.9500 . ?
C65 C66 1.393(4) . ?
C65 H65 0.9500 . ?
C66 C67 1.402(4) . ?
C66 C69 1.534(4) . ?
C67 C68 1.384(4) . ?
C67 H67 0.9500 . ?
C68 H68 0.9500 . ?
C69 C72 1.524(4) . ?
C69 C71 1.529(4) . ?
C69 C70 1.532(5) . ?
C70 H70A 0.9800 . ?
C70 H70B 0.9800 . ?
C70 H70C 0.9800 . ?
C71 H71A 0.9800 . ?
C71 H71B 0.9800 . ?
C71 H71C 0.9800 . ?
C72 H72A 0.9800 . ?
C72 H72B 0.9800 . ?
C72 H72C 0.9800 . ?
C73 C74 1.389(3) . ?
C73 H73 0.9500 . ?
C74 C75 1.394(4) . ?
C74 C77 1.542(4) . ?
C75 C76 1.393(4) . ?
C75 H75 0.9500 . ?
C76 H76 0.9500 . ?
C77 C79 1.521(5) . ?
C77 C80 1.530(5) . ?
C77 C78 1.531(5) . ?
C78 H78A 0.9800 . ?
C78 H78B 0.9800 . ?
C78 H78C 0.9800 . ?
C79 H79A 0.9800 . ?
C79 H79B 0.9800 . ?
C79 H79C 0.9800 . ?
C80 H80A 0.9800 . ?
C80 H80B 0.9800 . ?
C80 H80C 0.9800 . ?
C81 C82 1.393(3) . ?
C81 C86 1.397(4) . ?
C81 C153 1.534(4) . ?
C82 C83 1.396(3) . ?
C82 H82 0.9500 . ?
C83 C84 1.405(3) . ?
C83 C87 1.542(3) . ?
C84 C85 1.401(3) . ?
C84 N5 1.402(3) . ?
C85 C86 1.386(4) . ?
C85 H85 0.9500 . ?
C86 H86 0.9500 . ?
C87 C106 1.495(3) . ?
C87 C88 1.527(4) . ?
C87 C99 1.537(4) . ?
C88 C89 1.376(4) . ?
C88 C93 1.409(4) . ?
C89 C90 1.400(4) . ?
C89 H89 0.9500 . ?
C90 C91 1.399(6) . ?
C90 H90 0.9500 . ?
C91 C92 1.359(7) . ?
C91 H91 0.9500 . ?
C92 C93 1.392(5) . ?
C92 H92 0.9500 . ?
C93 C94 1.465(5) . ?
C94 C95 1.398(5) . ?
C94 C99 1.404(4) . ?
C95 C96 1.381(8) . ?
C95 H95 0.9500 . ?
C96 C97 1.402(8) . ?
C96 H96 0.9500 . ?
C97 C98 1.394(5) . ?
C97 H97 0.9500 . ?
C98 C99 1.376(5) . ?
C98 H98 0.9500 . ?
C100 C101 1.388(4) . ?
C100 C105 1.388(4) . ?
C100 N5 1.432(3) . ?
C101 C102 1.392(4) . ?
C101 H101 0.9500 . ?
C102 C103 1.393(4) . ?
C102 H102 0.9500 . ?
C103 C104 1.393(4) . ?
C103 C145 1.538(4) . ?
C104 C105 1.390(4) . ?
C104 H104 0.9500 . ?
C105 H105 0.9500 . ?
C106 C107 1.374(3) . ?
C106 S4 1.729(2) . ?
C107 N5 1.393(3) . ?
C107 C108 1.424(3) . ?
C108 C109 1.374(3) . ?
C108 H108 0.9500 . ?
C109 C110 1.461(3) . ?
C109 S4 1.743(3) . ?
C110 C111 1.381(3) . ?
C110 C115 1.430(3) . ?
C111 C112 1.420(3) . ?
C111 H111 0.9500 . ?
C112 C113 1.376(3) . ?
C112 H112 0.9500 . ?
C113 C114 1.435(3) . ?
C113 C116 1.458(3) . ?
C114 N7 1.350(3) . ?
C114 C115 1.439(3) . ?
C115 N6 1.351(3) . ?
C116 C117 1.385(3) . ?
C116 S6 1.734(3) . ?
C117 C118 1.427(3) . ?
C117 H117 0.9500 . ?
C118 C119 1.367(3) . ?
C118 N8 1.399(3) . ?
C119 C120 1.499(3) . ?
C119 S6 1.721(2) . ?
C120 C133 1.524(3) . ?
C120 C132 1.531(4) . ?
C120 C121 1.537(4) . ?
C121 C122 1.385(4) . ?
C121 C126 1.398(4) . ?
C122 C123 1.400(4) . ?
C122 H122 0.9500 . ?
C123 C124 1.387(5) . ?
C123 H123 0.9500 . ?
C124 C125 1.397(5) . ?
C124 H124 0.9500 . ?
C125 C126 1.393(4) . ?
C125 H125 0.9500 . ?
C126 C127 1.464(4) . ?
C127 C128 1.392(4) . ?
C127 C132 1.403(4) . ?
C128 C129 1.395(5) . ?
C128 H128 0.9500 . ?
C129 C130 1.390(5) . ?
C129 H129 0.9500 . ?
C130 C131 1.388(4) . ?
C130 H130 0.9500 . ?
C131 C132 1.380(4) . ?
C131 H131 0.9500 . ?
C133 C138 1.400(4) . ?
C133 C134 1.409(4) . ?
C134 C135 1.399(4) . ?
C134 N8 1.406(3) . ?
C135 C136 1.389(4) . ?
C135 H135 0.9500 . ?
C136 C137 1.395(5) . ?
C136 H136 0.9500 . ?
C137 C138 1.388(4) . ?
C137 C160 1.536(5) . ?
C138 H138 0.9500 . ?
C139 C140 1.382(4) . ?
C139 C144 1.386(4) . ?
C139 N8 1.437(4) . ?
C140 C141 1.392(4) . ?
C140 H140 0.9500 . ?
C141 C142 1.399(4) . ?
C141 H141 0.9500 . ?
C142 C143 1.400(4) . ?
C142 C149 1.531(4) . ?
C143 C144 1.395(4) . ?
C143 H143 0.9500 . ?
C144 H144 0.9500 . ?
C145 C148 1.525(4) . ?
C145 C147 1.538(4) . ?
C145 C146 1.539(5) . ?
C146 H14A 0.9800 . ?
C146 H14B 0.9800 . ?
C146 H14C 0.9800 . ?
C147 H14D 0.9800 . ?
C147 H14E 0.9800 . ?
C147 H14F 0.9800 . ?
C148 H14G 0.9800 . ?
C148 H14H 0.9800 . ?
C148 H14I 0.9800 . ?
C149 C152 1.528(4) . ?
C149 C151 1.530(4) . ?
C149 C150 1.543(5) . ?
C150 H15A 0.9800 . ?
C150 H15B 0.9800 . ?
C150 H15C 0.9800 . ?
C151 H15D 0.9800 . ?
C151 H15E 0.9800 . ?
C151 H15F 0.9800 . ?
C152 H15G 0.9800 . ?
C152 H15H 0.9800 . ?
C152 H15I 0.9800 . ?
C153 C154 1.388(9) . ?
C153 C157 1.454(8) . ?
C153 C159 1.524(6) . ?
C153 C156 1.534(8) . ?
C153 C155 1.635(7) . ?
C153 C158 1.654(11) . ?
C154 H15J 0.9800 . ?
C154 H15K 0.9800 . ?
C154 H15L 0.9800 . ?
C155 H15M 0.9800 . ?
C155 H15N 0.9800 . ?
C155 H15O 0.9800 . ?
C156 H15P 0.9800 . ?
C156 H15Q 0.9800 . ?
C156 H15R 0.9800 . ?
C157 H15S 0.9800 . ?
C157 H15T 0.9800 . ?
C157 H15U 0.9800 . ?
C158 H15V 0.9800 . ?
C158 H15W 0.9800 . ?
C158 H154 0.9800 . ?
C159 H151 0.9800 . ?
C159 H152 0.9800 . ?
C159 H153 0.9800 . ?
C160 C162 1.426(12) . ?
C160 C165 1.421(11) . ?
C160 C164 1.443(13) . ?
C160 C161 1.519(13) . ?
C160 C166 1.708(10) . ?
C160 C163 1.737(12) . ?
C161 H16A 0.9800 . ?
C161 H16B 0.9800 . ?
C161 H16C 0.9800 . ?
C162 H16D 0.9800 . ?
C162 H16E 0.9800 . ?
C162 H16F 0.9800 . ?
C163 H16G 0.9800 . ?
C163 H16H 0.9800 . ?
C163 H16I 0.9800 . ?
C164 H16J 0.9800 . ?
C164 H16K 0.9800 . ?
C164 H16L 0.9800 . ?
C165 H16M 0.9800 . ?
C165 H16N 0.9800 . ?
C165 H16O 0.9800 . ?
C166 H16P 0.9800 . ?
C166 H16Q 0.9800 . ?
C166 H16R 0.9800 . ?
C167 C168 1.362(6) . ?
C167 C172 1.378(4) . ?
C167 H167 0.9500 . ?
C168 C169 1.366(9) . ?
C168 H168 0.9500 . ?
C169 C170 1.407(8) . ?
C169 H169 0.9500 . ?
C170 C171 1.379(5) . ?
C170 H170 0.9500 . ?
C171 C172 1.385(4) . ?
C171 H171 0.9500 . ?
C172 C173 1.498(5) . ?
C173 H17A 0.9800 . ?
C173 H17B 0.9800 . ?
C173 H17C 0.9800 . ?
C174 C175 1.355(7) . ?
C174 C179 1.377(7) . ?
C174 H174 0.9500 . ?
C175 C176 1.388(6) . ?
C175 H175 0.9500 . ?
C176 C177 1.362(6) . ?
C176 H176 0.9500 . ?
C177 C178 1.369(6) . ?
C177 H177 0.9500 . ?
C178 C179 1.431(7) . ?
C178 H178 0.9500 . ?
C179 C180 1.428(11) . ?
C180 H18D 0.9800 . ?
C180 H18E 0.9800 . ?
C180 H18F 0.9800 . ?
C181 C182 1.3900 . ?
C181 C186 1.3900 . ?
C181 H181 0.9500 . ?
C182 C183 1.3900 . ?
C182 H182 0.9500 . ?
C183 C184 1.3900 . ?
C183 H183 0.9500 . ?
C184 C185 1.3900 . ?
C184 H184 0.9500 . ?
C185 C186 1.3900 . ?
C185 H185 0.9500 . ?
C186 C187 1.343(11) . ?
C187 H18G 0.9800 . ?
C187 H18H 0.9800 . ?
C187 H18I 0.9800 . ?
C188 C189 1.333(9) . ?
C188 C193 1.373(6) . ?
C188 H188 0.9500 . ?
C189 C190 1.311(12) . ?
C189 H189 0.9500 . ?
C190 C191 1.299(15) . ?
C190 H190 0.9500 . ?
C191 C192 1.433(14) . ?
C191 H191 0.9500 . ?
C192 C193 1.394(8) . ?
C192 H192 0.9500 . ?
C193 C194 1.511(10) . ?
C194 H19D 0.9800 . ?
C194 H19E 0.9800 . ?
C194 H19F 0.9800 . ?
C195 C200 1.373(6) . ?
C195 C196 1.382(7) . ?
C195 H195 0.9500 . ?
C196 C197 1.373(10) . ?
C196 H196 0.9500 . ?
C197 C198 1.375(10) . ?
C197 H197 0.9500 . ?
C198 C199 1.402(7) . ?
C198 H198 0.9500 . ?
C199 C200 1.385(6) . ?
C199 H199 0.9500 . ?
C200 C201 1.512(6) . ?
C201 H20D 0.9800 . ?
C201 H20E 0.9800 . ?
C201 H20F 0.9800 . ?
C202 C207 1.411(6) . ?
C202 C203 1.437(7) . ?
C202 H202 0.9500 . ?
C203 C204 1.365(7) . ?
C203 H203 0.9500 . ?
C204 C205 1.391(7) . ?
C204 H204 0.9500 . ?
C205 C206 1.349(8) . ?
C205 H205 0.9500 . ?
C206 C207 1.344(7) . ?
C206 H206 0.9500 . ?
C207 C208 1.502(7) . ?
C208 H20G 0.9800 . ?
C208 H20H 0.9800 . ?
C208 H20I 0.9800 . ?
C209 C210 1.3900 . ?
C209 C214 1.3900 . ?
C209 C215 1.420(10) . ?
C210 C211 1.3900 . ?
C210 H210 0.9500 . ?
C211 C212 1.3900 . ?
C211 H211 0.9500 . ?
C212 C213 1.3900 . ?
C212 H212 0.9500 . ?
C213 C214 1.3900 . ?
C213 H213 0.9500 . ?
C214 H214 0.9500 . ?
C215 H21A 0.9800 . ?
C215 H21B 0.9800 . ?
C215 H21C 0.9800 . ?
N2 S2 1.619(3) . ?
N3 S2 1.616(3) . ?
N6 S5 1.613(2) . ?
N7 S5 1.617(2) . ?
